data_7028804
loop_
_publ_author_name
'Yang, Song'
'Zhu, Xiancui'
'Zhou, Shuangliu'
'Wang, Shaowu'
'Feng, Zhijun'
'Wei, Yun'
'Miao, Hui'
'Guo, Liping'
'Wang, Fenhua'
'Zhang, Guangchao'
'Gu, Xiaoxia'
'Mu, Xiaolong'

_publ_section_title
;
 Synthesis, structure, and catalytic activity of novel trinuclear
 rare-earth metal amido complexes incorporating \m-\h(5):\h(1) bonding
 indolyl and \m3-oxo groups.
;
_journal_issue 6
_journal_name_full 'Dalton transactions (Cambridge, England : 2003)'
_journal_page_first 2521
_journal_page_last 2533
_journal_paper_doi 10.1039/c3dt51107c
_journal_volume 43
_journal_year 2014
_chemical_formula_sum 'C44 H68 Dy Li N8 Si4'
_chemical_formula_weight 990.86
_chemical_name_systematic
; 
 ? 
;
_space_group_IT_number 14
_symmetry_cell_setting monoclinic
_symmetry_space_group_name_Hall '-P 2yn'
_symmetry_space_group_name_H-M 'P 1 21/n 1'
_atom_sites_solution_hydrogens geom
_atom_sites_solution_primary direct
_atom_sites_solution_secondary difmap
_audit_creation_method SHELXL-97
_cell_angle_alpha 90.00
_cell_angle_beta 95.6630(10)
_cell_angle_gamma 90.00
_cell_formula_units_Z 8
_cell_length_a 13.4676(13)
_cell_length_b 17.2921(17)
_cell_length_c 45.497(4)
_cell_measurement_reflns_used 9910
_cell_measurement_temperature 293(2)
_cell_measurement_theta_max 22.03
_cell_measurement_theta_min 2.19
_cell_volume 10543.8(17)
_computing_cell_refinement 'Bruker SMART'
_computing_data_collection 'Bruker SMART'
_computing_data_reduction 'Bruker SAINT'
_computing_molecular_graphics 'Bruker SHELXTL'
_computing_publication_material 'Bruker SHELXTL'
_computing_structure_refinement 'SHELXL-97 (Sheldrick, 1997)'
_computing_structure_solution 'SHELXS-97 (Sheldrick, 1990)'
_diffrn_ambient_temperature 293(2)
_diffrn_measured_fraction_theta_full 0.960
_diffrn_measured_fraction_theta_max 0.960
_diffrn_measurement_device_type 'CCD area detector'
_diffrn_measurement_method 'phi and omega scans'
_diffrn_radiation_monochromator graphite
_diffrn_radiation_source 'fine-focus sealed tube'
_diffrn_radiation_type MoK\a
_diffrn_radiation_wavelength 0.71073
_diffrn_reflns_av_R_equivalents 0.0756
_diffrn_reflns_av_sigmaI/netI 0.1116
_diffrn_reflns_limit_h_max 16
_diffrn_reflns_limit_h_min -16
_diffrn_reflns_limit_k_max 19
_diffrn_reflns_limit_k_min -20
_diffrn_reflns_limit_l_max 52
_diffrn_reflns_limit_l_min -52
_diffrn_reflns_number 49429
_diffrn_reflns_theta_full 25.00
_diffrn_reflns_theta_max 25.00
_diffrn_reflns_theta_min 1.48
_exptl_absorpt_coefficient_mu 1.544
_exptl_absorpt_correction_T_max 0.8864
_exptl_absorpt_correction_T_min 0.8129
_exptl_absorpt_correction_type none
_exptl_crystal_colour colorless
_exptl_crystal_density_diffrn 1.248
_exptl_crystal_density_method 'not measured'
_exptl_crystal_description plate
_exptl_crystal_F_000 4104
_exptl_crystal_size_max 0.14
_exptl_crystal_size_mid 0.13
_exptl_crystal_size_min 0.08
_platon_squeeze_details ' '
_refine_diff_density_max 0.862
_refine_diff_density_min -0.813
_refine_diff_density_rms 0.089
_refine_ls_extinction_method none
_refine_ls_goodness_of_fit_ref 0.940
_refine_ls_hydrogen_treatment mixed
_refine_ls_matrix_type full
_refine_ls_number_parameters 1063
_refine_ls_number_reflns 17813
_refine_ls_number_restraints 527
_refine_ls_restrained_S_all 0.944
_refine_ls_R_factor_all 0.1515
_refine_ls_R_factor_gt 0.0687
_refine_ls_shift/su_max 0.001
_refine_ls_shift/su_mean 0.000
_refine_ls_structure_factor_coef Fsqd
_refine_ls_weighting_details 'calc w=1/[\s^2^(Fo^2^)+(0.0894P)^2^+0.0000P] where P=(Fo^2^+2Fc^2^)/3'
_refine_ls_weighting_scheme calc
_refine_ls_wR_factor_gt 0.1592
_refine_ls_wR_factor_ref 0.1877
_reflns_number_gt 8279
_reflns_number_total 17813
_reflns_threshold_expression >2sigma(I)
_cod_data_source_file c3dt51107c.txt
_cod_data_source_block a
_cod_depositor_comments
;
The following automatic conversions were performed:

'_symmetry_cell_setting' value 'Monoclinic' changed to 'monoclinic'
according to
/usr/data/users/saulius/automatic-downloads/current/RSC/lib/dictionaries/cif_core.dic
dictionary named 'cif_core.dic' version 2.4.2 from 2011-04-26.

Automatic conversion script
Id: cif_fix_values 2281 2013-09-26 08:29:07Z andrius 
;
_cod_original_cell_volume 10543.7(18)
_cod_original_sg_symbol_H-M P2(1)/n
_cod_database_code 7028804

loop_
_symmetry_equiv_pos_as_xyz
'x, y, z'
'-x+1/2, y+1/2, -z+1/2'
'-x, -y, -z'
'x-1/2, -y-1/2, z-1/2'

loop_
_atom_site_label
_atom_site_type_symbol
_atom_site_fract_x
_atom_site_fract_y
_atom_site_fract_z
_atom_site_U_iso_or_equiv
_atom_site_adp_type
_atom_site_occupancy
_atom_site_symmetry_multiplicity
_atom_site_calc_flag
_atom_site_refinement_flags
_atom_site_disorder_assembly
_atom_site_disorder_group
Dy1 Dy 0.65740(3) 0.26420(3) 0.162591(10) 0.05759(16) Uani 1 1 d . . .
Dy2 Dy 1.12764(4) -0.22860(3) 0.091042(11) 0.0807(2) Uani 1 1 d . A .
Li1 Li 0.8985(13) 0.1166(11) 0.2251(4) 0.084(5) Uani 1 1 d . . .
Li2 Li 0.7903(18) -0.1221(14) 0.0624(5) 0.129(8) Uani 1 1 d . A .
Si1 Si 0.5048(2) 0.28911(19) 0.22051(6) 0.0725(9) Uani 1 1 d . . .
Si2 Si 0.4141(2) 0.2344(2) 0.16144(7) 0.0881(10) Uani 1 1 d . . .
Si3 Si 0.7011(3) 0.2698(2) 0.08636(7) 0.0924(10) Uani 1 1 d . . .
Si4 Si 0.6488(3) 0.41220(18) 0.11846(7) 0.0891(10) Uani 1 1 d . . .
Si5 Si 1.1404(4) -0.3237(3) 0.02359(9) 0.1256(14) Uani 1 1 d . A .
Si6 Si 1.1487(3) -0.4178(2) 0.07969(9) 0.1091(12) Uani 1 1 d . A .
Si7 Si 1.2005(2) -0.2008(2) 0.16795(7) 0.0846(9) Uani 1 1 d DU . .
Si8 Si 1.3521(2) -0.2014(3) 0.12405(8) 0.1066(12) Uani 1 1 d . . .
N1 N 0.8016(5) 0.2971(4) 0.19292(17) 0.0657(19) Uani 1 1 d U . .
N2 N 0.8410(5) 0.1318(4) 0.26417(16) 0.0646(19) Uani 1 1 d U . .
N3 N 0.6385(6) 0.0503(5) 0.30314(18) 0.080(2) Uani 1 1 d U . .
N4 N 0.7163(5) 0.1400(4) 0.16689(18) 0.072(2) Uani 1 1 d U . .
N5 N 1.0374(6) 0.0840(4) 0.21899(18) 0.072(2) Uani 1 1 d U . .
N6 N 1.2266(7) 0.0362(6) 0.2798(2) 0.103(2) Uani 1 1 d U . .
N7 N 0.5145(5) 0.2664(4) 0.18413(15) 0.0585(19) Uani 1 1 d . . .
N8 N 0.6697(5) 0.3152(4) 0.11739(15) 0.070(2) Uani 1 1 d . . .
N9 N 0.9591(6) -0.2326(5) 0.09692(18) 0.078(2) Uani 1 1 d U . .
N10 N 0.6937(7) -0.0566(6) 0.0800(2) 0.110(3) Uani 1 1 d U A .
N11 N 0.4410(10) -0.0233(8) 0.0434(3) 0.164(3) Uani 1 1 d U A .
N12 N 1.0938(7) -0.1105(5) 0.06784(18) 0.088(2) Uani 1 1 d U . .
N13 N 0.7986(7) -0.1469(6) 0.01804(19) 0.096(3) Uani 1 1 d U A .
N14 N 0.7183(10) -0.3015(9) -0.0338(3) 0.147(3) Uani 1 1 d U A .
N15 N 1.1431(7) -0.3305(5) 0.06184(18) 0.093(3) Uani 1 1 d . . .
N16 N 1.2308(6) -0.2100(5) 0.13281(16) 0.079(2) Uani 1 1 d U A .
C1 C 0.8135(6) 0.2675(5) 0.2208(2) 0.069(2) Uani 1 1 d U . .
H1A H 0.7606 0.2497 0.2307 0.082 Uiso 1 1 calc R . .
C2 C 0.9110(6) 0.2665(5) 0.2329(2) 0.064(2) Uani 1 1 d U . .
C3 C 0.9654(6) 0.2971(5) 0.2108(2) 0.066(2) Uani 1 1 d U . .
C4 C 1.0672(7) 0.3123(6) 0.2086(3) 0.086(3) Uani 1 1 d U . .
H4A H 1.1145 0.3035 0.2246 0.103 Uiso 1 1 calc R . .
C5 C 1.0947(8) 0.3399(7) 0.1827(3) 0.105(3) Uani 1 1 d U . .
H5A H 1.1623 0.3482 0.1812 0.126 Uiso 1 1 calc R . .
C6 C 1.0273(8) 0.3565(7) 0.1583(3) 0.103(3) Uani 1 1 d U . .
H6A H 1.0495 0.3771 0.1412 0.124 Uiso 1 1 calc R . .
C7 C 0.9238(7) 0.3413(6) 0.1599(3) 0.085(3) Uani 1 1 d U . .
H7A H 0.8765 0.3504 0.1439 0.102 Uiso 1 1 calc R . .
C8 C 0.8978(7) 0.3130(5) 0.1859(2) 0.068(2) Uani 1 1 d U . .
C9 C 0.9509(7) 0.2433(5) 0.2635(2) 0.071(2) Uani 1 1 d U . .
H9A H 0.9722 0.2894 0.2745 0.085 Uiso 1 1 calc R . .
H9B H 1.0091 0.2109 0.2623 0.085 Uiso 1 1 calc R . .
C10 C 0.8758(7) 0.2001(5) 0.2802(2) 0.068(2) Uani 1 1 d U . .
H10A H 0.9068 0.1854 0.2996 0.081 Uiso 1 1 calc R . .
H10B H 0.8197 0.2336 0.2830 0.081 Uiso 1 1 calc R . .
C11 C 0.7706(7) 0.0903(5) 0.2737(2) 0.067(2) Uani 1 1 d U . .
H11A H 0.7513 0.0478 0.2619 0.081 Uiso 1 1 calc R . .
C12 C 0.7187(8) 0.0991(6) 0.2988(2) 0.072(2) Uani 1 1 d U . .
C13 C 0.7278(8) 0.1495(6) 0.3232(2) 0.089(3) Uani 1 1 d U . .
H13A H 0.7744 0.1890 0.3267 0.107 Uiso 1 1 calc R . .
C14 C 0.6545(9) 0.1294(7) 0.3413(3) 0.104(3) Uani 1 1 d U . .
H14A H 0.6424 0.1539 0.3588 0.125 Uiso 1 1 calc R . .
C15 C 0.6040(9) 0.0681(7) 0.3291(2) 0.098(3) Uani 1 1 d U . .
H15A H 0.5530 0.0421 0.3374 0.117 Uiso 1 1 calc R . .
C16 C 0.6004(8) -0.0096(6) 0.2837(2) 0.087(2) Uani 1 1 d U . .
H16A H 0.5451 -0.0342 0.2917 0.131 Uiso 1 1 calc R . .
H16B H 0.6518 -0.0470 0.2816 0.131 Uiso 1 1 calc R . .
H16C H 0.5786 0.0121 0.2647 0.131 Uiso 1 1 calc R . .
C17 C 0.8144(7) 0.1317(6) 0.1623(2) 0.076(2) Uani 1 1 d U . .
H17A H 0.8489 0.1672 0.1518 0.091 Uiso 1 1 calc R . .
C18 C 0.8571(7) 0.0655(5) 0.1747(2) 0.064(2) Uani 1 1 d U . .
C19 C 0.7798(7) 0.0282(5) 0.1870(2) 0.067(2) Uani 1 1 d U . .
C20 C 0.7740(9) -0.0440(6) 0.2022(2) 0.086(3) Uani 1 1 d U . .
H20A H 0.8294 -0.0757 0.2062 0.104 Uiso 1 1 calc R . .
C21 C 0.6818(10) -0.0638(7) 0.2104(2) 0.101(3) Uani 1 1 d U . .
H21A H 0.6766 -0.1107 0.2201 0.121 Uiso 1 1 calc R . .
C22 C 0.5957(9) -0.0194(7) 0.2053(2) 0.096(3) Uani 1 1 d U . .
H22A H 0.5355 -0.0356 0.2116 0.115 Uiso 1 1 calc R . .
C23 C 0.6035(8) 0.0501(6) 0.1905(2) 0.078(3) Uani 1 1 d U . .
H23A H 0.5470 0.0804 0.1861 0.093 Uiso 1 1 calc R . .
C24 C 0.6948(7) 0.0752(6) 0.1821(2) 0.065(2) Uani 1 1 d U . .
C25 C 0.9614(7) 0.0385(6) 0.1714(2) 0.080(3) Uani 1 1 d U . .
H25A H 0.9712 0.0374 0.1506 0.096 Uiso 1 1 calc R . .
H25B H 0.9690 -0.0139 0.1789 0.096 Uiso 1 1 calc R . .
C26 C 1.0413(7) 0.0889(6) 0.1874(2) 0.077(2) Uani 1 1 d U . .
H26A H 1.1064 0.0723 0.1824 0.092 Uiso 1 1 calc R . .
H26B H 1.0316 0.1421 0.1810 0.092 Uiso 1 1 calc R . .
C27 C 1.1193(7) 0.0642(5) 0.2343(2) 0.076(2) Uani 1 1 d U . .
H27A H 1.1746 0.0563 0.2240 0.091 Uiso 1 1 calc R . .
C28 C 1.1333(7) 0.0532(6) 0.2656(2) 0.074(2) Uani 1 1 d U . .
C29 C 1.0682(8) 0.0499(6) 0.2857(2) 0.078(3) Uani 1 1 d U . .
H29A H 0.9997 0.0572 0.2820 0.094 Uiso 1 1 calc R . .
C30 C 1.1199(9) 0.0335(6) 0.3134(3) 0.096(3) Uani 1 1 d U . .
H30A H 1.0939 0.0295 0.3315 0.115 Uiso 1 1 calc R . .
C31 C 1.2139(9) 0.0253(7) 0.3078(3) 0.105(3) Uani 1 1 d U . .
H31A H 1.2655 0.0130 0.3222 0.126 Uiso 1 1 calc R . .
C32 C 1.3191(8) 0.0341(8) 0.2664(3) 0.120(3) Uani 1 1 d U . .
H32A H 1.3726 0.0211 0.2811 0.180 Uiso 1 1 calc R . .
H32B H 1.3315 0.0839 0.2582 0.180 Uiso 1 1 calc R . .
H32C H 1.3148 -0.0041 0.2510 0.180 Uiso 1 1 calc R . .
C33 C 0.3765(7) 0.3222(7) 0.2278(2) 0.097(4) Uani 1 1 d . . .
H33A H 0.3289 0.2822 0.2221 0.146 Uiso 1 1 calc R . .
H33B H 0.3594 0.3681 0.2165 0.146 Uiso 1 1 calc R . .
H33C H 0.3756 0.3331 0.2485 0.146 Uiso 1 1 calc R . .
C34 C 0.5373(9) 0.2047(7) 0.2444(2) 0.109(4) Uani 1 1 d . . .
H34A H 0.4940 0.1623 0.2384 0.164 Uiso 1 1 calc R . .
H34B H 0.5297 0.2179 0.2646 0.164 Uiso 1 1 calc R . .
H34C H 0.6053 0.1901 0.2427 0.164 Uiso 1 1 calc R . .
C35 C 0.5902(8) 0.3713(6) 0.2328(2) 0.101(4) Uani 1 1 d . . .
H35A H 0.6573 0.3584 0.2292 0.152 Uiso 1 1 calc R . .
H35B H 0.5872 0.3806 0.2535 0.152 Uiso 1 1 calc R . .
H35C H 0.5697 0.4171 0.2218 0.152 Uiso 1 1 calc R . .
C36 C 0.3317(8) 0.1633(8) 0.1800(3) 0.139(5) Uani 1 1 d . . .
H36A H 0.2629 0.1740 0.1738 0.208 Uiso 1 1 calc R . .
H36B H 0.3435 0.1688 0.2011 0.208 Uiso 1 1 calc R . .
H36C H 0.3474 0.1115 0.1745 0.208 Uiso 1 1 calc R . .
C37 C 0.3368(7) 0.3151(8) 0.1470(2) 0.125(5) Uani 1 1 d . . .
H37A H 0.2676 0.3020 0.1474 0.187 Uiso 1 1 calc R . .
H37B H 0.3500 0.3257 0.1271 0.187 Uiso 1 1 calc R . .
H37C H 0.3519 0.3600 0.1590 0.187 Uiso 1 1 calc R . .
C38 C 0.4601(8) 0.1856(7) 0.1291(2) 0.110(4) Uani 1 1 d . . .
H38A H 0.4055 0.1602 0.1178 0.165 Uiso 1 1 calc R . .
H38B H 0.5099 0.1481 0.1358 0.165 Uiso 1 1 calc R . .
H38C H 0.4888 0.2233 0.1169 0.165 Uiso 1 1 calc R . .
C39 C 0.8358(10) 0.2884(8) 0.0798(3) 0.139(5) Uani 1 1 d . . .
H39A H 0.8787 0.2725 0.0968 0.208 Uiso 1 1 calc R . .
H39B H 0.8451 0.3426 0.0764 0.208 Uiso 1 1 calc R . .
H39C H 0.8519 0.2596 0.0629 0.208 Uiso 1 1 calc R . .
C40 C 0.6867(11) 0.1638(7) 0.0873(3) 0.145(6) Uani 1 1 d . . .
H40A H 0.6193 0.1511 0.0907 0.217 Uiso 1 1 calc R . .
H40B H 0.7317 0.1428 0.1030 0.217 Uiso 1 1 calc R . .
H40C H 0.7016 0.1422 0.0688 0.217 Uiso 1 1 calc R . .
C41 C 0.6193(11) 0.3013(9) 0.0534(2) 0.148(6) Uani 1 1 d . . .
H41A H 0.5509 0.2917 0.0565 0.222 Uiso 1 1 calc R . .
H41B H 0.6360 0.2729 0.0364 0.222 Uiso 1 1 calc R . .
H41C H 0.6287 0.3556 0.0502 0.222 Uiso 1 1 calc R . .
C42 C 0.7483(10) 0.4689(7) 0.1027(3) 0.151(6) Uani 1 1 d . . .
H42A H 0.7184 0.5089 0.0901 0.226 Uiso 1 1 calc R . .
H42B H 0.7866 0.4353 0.0913 0.226 Uiso 1 1 calc R . .
H42C H 0.7913 0.4918 0.1184 0.226 Uiso 1 1 calc R . .
C43 C 0.6406(8) 0.4416(5) 0.1581(2) 0.097(4) Uani 1 1 d . . .
H43A H 0.6360 0.4969 0.1593 0.146 Uiso 1 1 calc R . .
H43B H 0.6992 0.4243 0.1700 0.146 Uiso 1 1 calc R . .
H43C H 0.5825 0.4187 0.1651 0.146 Uiso 1 1 calc R . .
C44 C 0.5286(9) 0.4427(8) 0.0979(3) 0.140(5) Uani 1 1 d . . .
H44A H 0.5398 0.4871 0.0860 0.211 Uiso 1 1 calc R . .
H44B H 0.4816 0.4556 0.1117 0.211 Uiso 1 1 calc R . .
H44C H 0.5025 0.4012 0.0854 0.211 Uiso 1 1 calc R . .
C45 C 0.9229(9) -0.1697(8) 0.1131(3) 0.107(3) Uani 1 1 d U A .
H45A H 0.9663 -0.1350 0.1233 0.128 Uiso 1 1 calc R . .
C46 C 0.8218(9) -0.1626(8) 0.1131(3) 0.099(3) Uani 1 1 d U . .
C47 C 0.7883(9) -0.2298(7) 0.0959(2) 0.094(3) Uani 1 1 d U A .
C48 C 0.6927(10) -0.2609(8) 0.0868(3) 0.111(3) Uani 1 1 d U . .
H48A H 0.6359 -0.2374 0.0928 0.134 Uiso 1 1 calc R A .
C49 C 0.6840(10) -0.3255(8) 0.0693(3) 0.118(3) Uani 1 1 d U A .
H49A H 0.6211 -0.3434 0.0622 0.142 Uiso 1 1 calc R . .
C50 C 0.7708(10) -0.3655(8) 0.0619(3) 0.113(3) Uani 1 1 d U . .
H50A H 0.7640 -0.4113 0.0512 0.135 Uiso 1 1 calc R A .
C51 C 0.8667(10) -0.3362(7) 0.0708(3) 0.102(3) Uani 1 1 d U A .
H51A H 0.9229 -0.3617 0.0654 0.123 Uiso 1 1 calc R . .
C52 C 0.8772(9) -0.2689(7) 0.0876(2) 0.090(3) Uani 1 1 d U A .
C53 C 0.7630(9) -0.1053(7) 0.1271(2) 0.107(3) Uani 1 1 d U A .
H53A H 0.7995 -0.0894 0.1455 0.128 Uiso 1 1 calc R . .
H53B H 0.7013 -0.1292 0.1318 0.128 Uiso 1 1 calc R . .
C54 C 0.7388(9) -0.0369(8) 0.1092(3) 0.117(3) Uani 1 1 d U . .
H54A H 0.6933 -0.0045 0.1190 0.140 Uiso 1 1 calc R A .
H54B H 0.7992 -0.0074 0.1075 0.140 Uiso 1 1 calc R . .
C55 C 0.6043(10) -0.0364(8) 0.0753(3) 0.128(3) Uani 1 1 d U . .
H55A H 0.5795 -0.0065 0.0899 0.154 Uiso 1 1 calc R A .
C56 C 0.5362(11) -0.0538(9) 0.0502(4) 0.138(3) Uani 1 1 d U A .
C57 C 0.5445(11) -0.1112(9) 0.0290(3) 0.150(4) Uani 1 1 d U . .
H57A H 0.5985 -0.1447 0.0292 0.180 Uiso 1 1 calc R A .
C58 C 0.4601(12) -0.1129(10) 0.0069(4) 0.158(4) Uani 1 1 d U A .
H58A H 0.4501 -0.1426 -0.0102 0.190 Uiso 1 1 calc R . .
C59 C 0.4001(13) -0.0603(10) 0.0174(4) 0.168(4) Uani 1 1 d U . .
H59A H 0.3368 -0.0491 0.0084 0.201 Uiso 1 1 calc R A .
C60 C 0.3990(11) 0.0395(9) 0.0605(3) 0.171(4) Uani 1 1 d U . .
H60A H 0.4461 0.0535 0.0768 0.256 Uiso 1 1 calc R A .
H60B H 0.3382 0.0221 0.0677 0.256 Uiso 1 1 calc R . .
H60C H 0.3853 0.0837 0.0479 0.256 Uiso 1 1 calc R . .
C61 C 1.0173(8) -0.1097(7) 0.0456(2) 0.094(3) Uani 1 1 d U A .
H61A H 1.0023 -0.1518 0.0333 0.112 Uiso 1 1 calc R . .
C62 C 0.9650(9) -0.0421(7) 0.0431(2) 0.090(3) Uani 1 1 d U . .
C63 C 1.0104(8) 0.0081(7) 0.0653(2) 0.087(3) Uani 1 1 d U A .
C64 C 0.9922(9) 0.0815(7) 0.0750(3) 0.104(3) Uani 1 1 d U . .
H64A H 0.9396 0.1103 0.0658 0.124 Uiso 1 1 calc R A .
C65 C 1.0498(10) 0.1113(8) 0.0975(3) 0.114(3) Uani 1 1 d U A .
H65A H 1.0362 0.1610 0.1038 0.137 Uiso 1 1 calc R . .
C66 C 1.1302(10) 0.0711(8) 0.1122(3) 0.109(3) Uani 1 1 d U . .
H66A H 1.1699 0.0937 0.1278 0.131 Uiso 1 1 calc R A .
C67 C 1.1492(9) -0.0039(7) 0.1029(3) 0.099(3) Uani 1 1 d U A .
H67A H 1.2022 -0.0316 0.1125 0.119 Uiso 1 1 calc R . .
C68 C 1.0907(8) -0.0377(7) 0.0797(2) 0.086(3) Uani 1 1 d U A .
C69 C 0.8794(9) -0.0196(7) 0.0204(2) 0.103(3) Uani 1 1 d U A .
H69A H 0.8249 0.0009 0.0305 0.124 Uiso 1 1 calc R . .
H69B H 0.9016 0.0208 0.0078 0.124 Uiso 1 1 calc R . .
C70 C 0.8423(9) -0.0879(7) 0.0015(2) 0.101(3) Uani 1 1 d U . .
H70A H 0.7932 -0.0699 -0.0140 0.121 Uiso 1 1 calc R A .
H70B H 0.8977 -0.1098 -0.0078 0.121 Uiso 1 1 calc R . .
C71 C 0.7634(10) -0.2098(8) 0.0047(3) 0.113(3) Uani 1 1 d U . .
H71A H 0.7343 -0.2449 0.0167 0.136 Uiso 1 1 calc R A .
C72 C 0.7628(12) -0.2319(9) -0.0243(3) 0.125(3) Uani 1 1 d U A .
C73 C 0.7995(11) -0.2021(9) -0.0491(3) 0.141(4) Uani 1 1 d U . .
H73A H 0.8319 -0.1547 -0.0498 0.170 Uiso 1 1 calc R A .
C74 C 0.7818(13) -0.2523(10) -0.0730(4) 0.159(4) Uani 1 1 d U A .
H74A H 0.8015 -0.2473 -0.0919 0.191 Uiso 1 1 calc R . .
C75 C 0.7284(13) -0.3106(10) -0.0618(4) 0.158(4) Uani 1 1 d U . .
H75A H 0.7021 -0.3522 -0.0729 0.190 Uiso 1 1 calc R A .
C76 C 0.6729(12) -0.3557(9) -0.0160(3) 0.154(4) Uani 1 1 d U . .
H76A H 0.6510 -0.3997 -0.0278 0.231 Uiso 1 1 calc R A .
H76B H 0.6166 -0.3322 -0.0082 0.231 Uiso 1 1 calc R . .
H76C H 0.7202 -0.3720 -0.0001 0.231 Uiso 1 1 calc R . .
C77 C 1.1907(11) -0.2331(8) 0.0125(2) 0.131(5) Uani 1 1 d . . .
H77A H 1.2574 -0.2270 0.0218 0.196 Uiso 1 1 calc R A .
H77B H 1.1498 -0.1915 0.0183 0.196 Uiso 1 1 calc R . .
H77C H 1.1918 -0.2325 -0.0086 0.196 Uiso 1 1 calc R . .
C78 C 1.2094(13) -0.4034(9) 0.0072(3) 0.194(8) Uani 1 1 d . . .
H78A H 1.2772 -0.4040 0.0160 0.291 Uiso 1 1 calc R A .
H78B H 1.2085 -0.3955 -0.0137 0.291 Uiso 1 1 calc R . .
H78C H 1.1782 -0.4519 0.0109 0.291 Uiso 1 1 calc R . .
C79 C 1.0104(12) -0.3323(10) 0.0043(3) 0.184(7) Uani 1 1 d . . .
H79A H 0.9688 -0.2927 0.0114 0.275 Uiso 1 1 calc R A .
H79B H 0.9834 -0.3822 0.0083 0.275 Uiso 1 1 calc R . .
H79C H 1.0127 -0.3265 -0.0166 0.275 Uiso 1 1 calc R . .
C80 C 1.0604(10) -0.4956(7) 0.0637(3) 0.160(6) Uani 1 1 d . . .
H80A H 1.0943 -0.5445 0.0645 0.240 Uiso 1 1 calc R A .
H80B H 1.0382 -0.4832 0.0436 0.240 Uiso 1 1 calc R . .
H80C H 1.0039 -0.4985 0.0750 0.240 Uiso 1 1 calc R . .
C81 C 1.1122(9) -0.4024(7) 0.1180(2) 0.122(5) Uani 1 1 d . . .
H81A H 1.1064 -0.4516 0.1275 0.183 Uiso 1 1 calc R A .
H81B H 1.0493 -0.3759 0.1169 0.183 Uiso 1 1 calc R . .
H81C H 1.1623 -0.3719 0.1291 0.183 Uiso 1 1 calc R . .
C82 C 1.2790(11) -0.4570(8) 0.0833(3) 0.179(7) Uani 1 1 d . . .
H82A H 1.2772 -0.5117 0.0796 0.269 Uiso 1 1 calc R A .
H82B H 1.3098 -0.4475 0.1029 0.269 Uiso 1 1 calc R . .
H82C H 1.3169 -0.4320 0.0692 0.269 Uiso 1 1 calc R . .
C83 C 1.0667(16) -0.222(2) 0.1716(14) 0.134(15) Uani 0.50 1 d PDU A 1
H83A H 1.0284 -0.1751 0.1683 0.200 Uiso 0.50 1 calc PR A 1
H83B H 1.0596 -0.2407 0.1911 0.200 Uiso 0.50 1 calc PR A 1
H83C H 1.0430 -0.2599 0.1573 0.200 Uiso 0.50 1 calc PR A 1
C83A C 1.097(2) -0.2679(18) 0.1748(14) 0.134(15) Uani 0.50 1 d PDU A 2
H83D H 1.1236 -0.3189 0.1786 0.201 Uiso 0.50 1 calc PR A 2
H83E H 1.0493 -0.2691 0.1577 0.201 Uiso 0.50 1 calc PR A 2
H83F H 1.0655 -0.2503 0.1915 0.201 Uiso 0.50 1 calc PR A 2
C84 C 1.201(8) -0.1037(19) 0.1854(11) 0.148(14) Uani 0.50 1 d PDU A 1
H84A H 1.2666 -0.0813 0.1855 0.222 Uiso 0.50 1 calc PR A 1
H84B H 1.1848 -0.1086 0.2054 0.222 Uiso 0.50 1 calc PR A 1
H84C H 1.1533 -0.0711 0.1745 0.222 Uiso 0.50 1 calc PR A 1
C84A C 1.173(8) -0.098(2) 0.1748(12) 0.147(14) Uani 0.50 1 d PDU A 2
H84D H 1.2337 -0.0682 0.1759 0.220 Uiso 0.50 1 calc PR A 2
H84E H 1.1437 -0.0929 0.1931 0.220 Uiso 0.50 1 calc PR A 2
H84F H 1.1273 -0.0782 0.1590 0.220 Uiso 0.50 1 calc PR A 2
C85 C 1.2883(11) -0.2475(9) 0.1969(3) 0.160(6) Uani 1 1 d . A .
H85A H 1.3557 -0.2340 0.1937 0.240 Uiso 1 1 calc R . .
H85B H 1.2805 -0.3026 0.1957 0.240 Uiso 1 1 calc R . .
H85C H 1.2741 -0.2299 0.2160 0.240 Uiso 1 1 calc R . .
C86 C 1.3516(8) -0.1961(8) 0.0837(2) 0.115(4) Uani 1 1 d . A .
H86A H 1.4181 -0.1861 0.0787 0.172 Uiso 1 1 calc R . .
H86B H 1.3082 -0.1551 0.0762 0.172 Uiso 1 1 calc R . .
H86C H 1.3284 -0.2443 0.0751 0.172 Uiso 1 1 calc R . .
C87 C 1.4338(9) -0.2864(9) 0.1363(3) 0.166(7) Uani 1 1 d . A .
H87A H 1.4966 -0.2679 0.1455 0.249 Uiso 1 1 calc R . .
H87B H 1.4448 -0.3176 0.1195 0.249 Uiso 1 1 calc R . .
H87C H 1.4015 -0.3168 0.1502 0.249 Uiso 1 1 calc R . .
C88 C 1.4171(9) -0.1110(9) 0.1387(3) 0.172(7) Uani 1 1 d . A .
H88A H 1.4834 -0.1236 0.1470 0.257 Uiso 1 1 calc R . .
H88B H 1.3806 -0.0886 0.1537 0.257 Uiso 1 1 calc R . .
H88C H 1.4204 -0.0747 0.1229 0.257 Uiso 1 1 calc R . .

loop_
_atom_site_aniso_label
_atom_site_aniso_U_11
_atom_site_aniso_U_22
_atom_site_aniso_U_33
_atom_site_aniso_U_23
_atom_site_aniso_U_13
_atom_site_aniso_U_12
Dy1 0.0431(2) 0.0697(3) 0.0596(3) 0.0094(3) 0.00298(19) 0.0048(2)
Dy2 0.0760(4) 0.1000(4) 0.0633(4) 0.0007(3) -0.0074(3) 0.0125(3)
Li1 0.068(11) 0.112(14) 0.071(12) -0.002(11) -0.004(9) -0.010(10)
Li2 0.117(18) 0.132(19) 0.14(2) 0.052(16) 0.018(15) 0.010(15)
Si1 0.0560(17) 0.111(3) 0.0496(18) 0.0000(16) 0.0009(13) 0.0149(15)
Si2 0.0471(15) 0.150(3) 0.066(2) -0.017(2) 0.0003(14) -0.0062(18)
Si3 0.099(2) 0.108(3) 0.073(2) 0.005(2) 0.0216(18) 0.006(2)
Si4 0.096(2) 0.080(2) 0.091(3) 0.0218(19) 0.0065(19) 0.0162(18)
Si5 0.161(4) 0.132(4) 0.090(3) -0.021(3) 0.040(3) 0.002(3)
Si6 0.104(3) 0.110(3) 0.112(3) -0.002(2) 0.004(2) 0.029(2)
Si7 0.077(2) 0.111(2) 0.063(2) 0.0034(18) -0.0062(16) 0.0134(18)
Si8 0.067(2) 0.163(3) 0.088(3) 0.013(2) -0.0013(18) -0.007(2)
N1 0.046(4) 0.071(4) 0.079(5) 0.016(4) 0.004(4) 0.006(3)
N2 0.062(4) 0.073(5) 0.057(4) -0.005(4) -0.003(4) 0.002(4)
N3 0.087(5) 0.091(5) 0.064(5) 0.001(4) 0.020(4) 0.006(4)
N4 0.051(4) 0.068(4) 0.096(5) 0.018(4) 0.003(4) 0.002(4)
N5 0.063(4) 0.078(5) 0.074(5) -0.005(4) -0.005(4) 0.013(4)
N6 0.070(4) 0.134(5) 0.102(5) 0.004(5) -0.010(5) 0.003(4)
N7 0.038(4) 0.077(5) 0.059(5) 0.000(4) -0.006(3) -0.008(4)
N8 0.080(6) 0.076(6) 0.053(5) 0.007(4) 0.006(4) -0.002(4)
N9 0.061(4) 0.097(5) 0.073(5) -0.003(4) -0.009(4) 0.008(4)
N10 0.093(6) 0.118(6) 0.111(6) -0.018(5) -0.026(5) 0.014(5)
N11 0.135(7) 0.175(8) 0.172(8) -0.016(6) -0.028(6) 0.030(6)
N12 0.097(5) 0.092(5) 0.071(5) 0.004(5) -0.014(4) 0.009(5)
N13 0.109(6) 0.110(7) 0.067(6) 0.002(5) -0.003(5) 0.010(5)
N14 0.180(7) 0.155(7) 0.103(7) -0.006(6) -0.008(6) -0.021(6)
N15 0.097(7) 0.100(7) 0.080(7) -0.008(5) 0.007(5) 0.005(5)
N16 0.075(5) 0.111(6) 0.050(5) 0.004(4) -0.001(4) 0.016(4)
C1 0.046(4) 0.078(5) 0.081(5) 0.011(5) 0.005(4) 0.003(4)
C2 0.045(4) 0.068(4) 0.075(5) -0.002(4) -0.012(4) 0.005(4)
C3 0.045(4) 0.065(4) 0.086(5) -0.002(4) -0.001(4) 0.001(4)
C4 0.059(5) 0.093(6) 0.107(7) 0.007(5) 0.012(5) 0.000(5)
C5 0.064(6) 0.122(7) 0.129(8) 0.014(6) 0.022(5) -0.005(5)
C6 0.074(6) 0.119(6) 0.121(7) 0.017(6) 0.027(5) -0.003(5)
C7 0.059(5) 0.095(6) 0.103(6) 0.012(5) 0.021(5) -0.001(5)
C8 0.051(4) 0.063(5) 0.090(5) 0.007(4) 0.007(4) 0.002(4)
C9 0.055(4) 0.078(5) 0.077(5) -0.005(5) -0.012(4) -0.002(4)
C10 0.066(5) 0.071(5) 0.063(5) -0.005(4) -0.007(4) 0.003(4)
C11 0.073(5) 0.071(5) 0.055(5) 0.000(4) -0.003(4) 0.010(4)
C12 0.083(5) 0.082(5) 0.051(5) -0.001(4) 0.007(4) 0.010(4)
C13 0.105(6) 0.099(6) 0.066(6) -0.001(5) 0.019(5) 0.005(5)
C14 0.122(7) 0.118(7) 0.077(6) -0.007(6) 0.030(5) 0.004(6)
C15 0.102(6) 0.116(7) 0.079(6) -0.004(6) 0.028(5) -0.001(5)
C16 0.091(5) 0.101(6) 0.073(6) 0.001(5) 0.021(5) 0.002(5)
C17 0.062(5) 0.070(5) 0.097(6) -0.004(5) 0.012(5) 0.005(4)
C18 0.064(5) 0.060(5) 0.067(5) -0.011(4) -0.008(4) 0.005(4)
C19 0.081(5) 0.064(5) 0.051(5) -0.009(4) -0.012(4) 0.007(4)
C20 0.110(6) 0.072(5) 0.076(6) 0.010(5) 0.000(5) 0.014(5)
C21 0.133(7) 0.078(6) 0.091(6) 0.019(5) 0.008(6) -0.004(6)
C22 0.110(7) 0.097(6) 0.080(6) 0.009(5) 0.011(6) -0.016(6)
C23 0.081(6) 0.084(6) 0.064(5) 0.000(5) -0.008(5) -0.006(5)
C24 0.066(5) 0.070(5) 0.056(5) 0.000(4) -0.010(4) -0.001(4)
C25 0.072(5) 0.085(6) 0.081(6) -0.014(5) -0.009(5) 0.017(5)
C26 0.064(5) 0.088(6) 0.080(6) -0.003(5) 0.006(5) 0.018(4)
C27 0.065(5) 0.075(5) 0.085(6) -0.010(5) 0.001(5) -0.002(4)
C28 0.061(5) 0.080(5) 0.081(5) -0.004(5) -0.003(4) -0.002(4)
C29 0.076(6) 0.079(5) 0.077(6) 0.005(5) -0.008(5) -0.004(5)
C30 0.099(6) 0.101(6) 0.084(6) 0.008(5) -0.012(6) 0.006(6)
C31 0.091(6) 0.126(6) 0.092(6) 0.012(6) -0.021(6) 0.006(6)
C32 0.079(5) 0.154(6) 0.122(6) 0.009(6) -0.014(5) 0.009(6)
C33 0.072(7) 0.138(10) 0.084(8) -0.009(7) 0.018(6) 0.025(7)
C34 0.118(10) 0.154(11) 0.055(7) 0.010(7) -0.001(7) 0.036(9)
C35 0.093(8) 0.127(10) 0.078(8) -0.026(7) -0.021(7) 0.011(7)
C36 0.058(7) 0.194(14) 0.163(13) -0.036(11) 0.003(8) -0.061(8)
C37 0.057(7) 0.251(16) 0.063(8) 0.003(9) -0.012(6) 0.046(9)
C38 0.089(8) 0.148(11) 0.090(9) -0.040(8) -0.008(7) -0.035(8)
C39 0.137(12) 0.180(14) 0.108(11) -0.019(10) 0.050(9) 0.016(10)
C40 0.182(15) 0.092(10) 0.170(14) -0.025(9) 0.064(11) 0.010(9)
C41 0.190(15) 0.195(15) 0.052(8) 0.005(9) -0.019(9) 0.050(12)
C42 0.172(14) 0.080(9) 0.205(15) 0.061(10) 0.041(12) 0.005(9)
C43 0.119(10) 0.049(6) 0.122(10) 0.003(6) -0.001(8) 0.015(6)
C44 0.132(12) 0.152(12) 0.128(11) 0.019(10) -0.034(9) 0.059(10)
C45 0.081(6) 0.135(7) 0.098(6) -0.014(6) -0.018(5) -0.004(6)
C46 0.083(5) 0.127(6) 0.085(6) -0.013(5) -0.007(5) 0.006(5)
C47 0.091(5) 0.114(6) 0.076(5) 0.005(5) -0.005(5) 0.003(5)
C48 0.106(6) 0.123(7) 0.102(7) 0.005(6) -0.002(6) -0.006(6)
C49 0.118(7) 0.115(7) 0.119(7) 0.003(6) -0.006(7) -0.025(6)
C50 0.122(7) 0.107(7) 0.106(7) 0.013(6) -0.008(7) -0.021(6)
C51 0.112(7) 0.105(7) 0.088(6) 0.010(6) -0.002(6) 0.001(6)
C52 0.093(5) 0.105(6) 0.070(5) 0.003(5) -0.005(5) 0.008(5)
C53 0.096(6) 0.135(7) 0.087(7) -0.014(6) -0.005(5) 0.022(6)
C54 0.108(7) 0.133(7) 0.103(7) -0.021(6) -0.022(6) 0.015(6)
C55 0.111(7) 0.134(7) 0.132(7) -0.003(7) -0.023(7) 0.007(7)
C56 0.114(7) 0.149(7) 0.142(8) -0.007(6) -0.025(6) 0.009(6)
C57 0.120(8) 0.168(9) 0.156(9) -0.010(8) -0.018(7) 0.005(7)
C58 0.128(9) 0.180(9) 0.156(9) -0.012(8) -0.035(7) 0.005(8)
C59 0.142(9) 0.181(9) 0.168(9) -0.014(8) -0.040(8) 0.008(7)
C60 0.140(8) 0.182(9) 0.181(9) -0.020(7) -0.029(7) 0.036(7)
C61 0.103(6) 0.093(6) 0.078(6) -0.005(5) -0.025(5) 0.008(5)
C62 0.101(6) 0.090(6) 0.073(5) 0.002(5) -0.015(5) -0.001(5)
C63 0.095(5) 0.086(6) 0.076(5) 0.005(5) -0.004(5) 0.001(5)
C64 0.112(7) 0.096(6) 0.101(7) -0.007(6) -0.002(6) -0.001(6)
C65 0.118(7) 0.115(7) 0.107(7) -0.010(6) 0.000(6) -0.007(6)
C66 0.106(7) 0.122(7) 0.100(7) -0.014(6) 0.005(6) -0.032(6)
C67 0.092(6) 0.118(7) 0.085(6) 0.010(6) 0.003(5) -0.017(6)
C68 0.086(5) 0.097(6) 0.074(6) 0.008(5) -0.004(5) -0.012(5)
C69 0.116(7) 0.103(6) 0.086(6) 0.013(5) -0.016(5) 0.008(6)
C70 0.112(7) 0.116(7) 0.070(6) 0.009(5) -0.008(5) 0.014(6)
C71 0.131(7) 0.123(7) 0.082(7) 0.004(6) -0.010(6) 0.003(6)
C72 0.150(7) 0.141(7) 0.081(6) 0.003(6) -0.004(6) -0.013(6)
C73 0.166(8) 0.163(9) 0.090(8) -0.018(7) -0.015(7) -0.019(7)
C74 0.189(9) 0.176(9) 0.107(8) -0.019(7) -0.008(7) -0.028(7)
C75 0.189(9) 0.169(9) 0.113(8) -0.011(8) -0.007(8) -0.027(7)
C76 0.185(8) 0.157(8) 0.115(8) -0.001(7) -0.010(7) -0.025(7)
C77 0.166(13) 0.168(13) 0.062(8) 0.001(8) 0.032(8) -0.009(11)
C78 0.28(2) 0.200(17) 0.110(12) -0.007(12) 0.068(13) 0.072(16)
C79 0.178(16) 0.25(2) 0.112(12) -0.014(12) -0.045(11) -0.034(14)
C80 0.143(13) 0.110(11) 0.215(16) -0.031(11) -0.043(12) -0.007(9)
C81 0.139(12) 0.128(11) 0.096(10) 0.044(8) -0.001(8) 0.014(9)
C82 0.169(16) 0.141(13) 0.218(17) 0.005(13) -0.025(13) 0.067(12)
C83 0.095(18) 0.24(4) 0.072(16) -0.02(4) 0.04(2) -0.01(2)
C83A 0.096(18) 0.24(4) 0.073(16) -0.02(4) 0.04(2) -0.01(2)
C84 0.25(6) 0.133(13) 0.06(3) 0.021(16) 0.02(3) 0.102(15)
C84A 0.24(6) 0.133(13) 0.06(3) 0.022(16) 0.02(3) 0.104(15)
C85 0.179(15) 0.218(16) 0.078(10) 0.037(10) -0.015(9) 0.078(12)
C86 0.097(9) 0.155(11) 0.094(9) 0.008(9) 0.023(7) -0.025(8)
C87 0.084(10) 0.27(2) 0.150(13) 0.062(13) 0.020(9) 0.049(11)
C88 0.093(10) 0.28(2) 0.142(13) -0.015(13) 0.003(9) -0.076(12)

loop_
_atom_type_symbol
_atom_type_description
_atom_type_scat_dispersion_real
_atom_type_scat_dispersion_imag
_atom_type_scat_source
C C 0.0033 0.0016 'International Tables Vol C Tables 4.2.6.8 and 6.1.1.4'
H H 0.0000 0.0000 'International Tables Vol C Tables 4.2.6.8 and 6.1.1.4'
Li Li -0.0003 0.0001 'International Tables Vol C Tables 4.2.6.8 and 6.1.1.4'
N N 0.0061 0.0033 'International Tables Vol C Tables 4.2.6.8 and 6.1.1.4'
Si Si 0.0817 0.0704 'International Tables Vol C Tables 4.2.6.8 and 6.1.1.4'
Dy Dy -0.1892 4.4098 'International Tables Vol C Tables 4.2.6.8 and 6.1.1.4'

loop_
_geom_angle_atom_site_label_1
_geom_angle_atom_site_label_2
_geom_angle_atom_site_label_3
_geom_angle
N7 Dy1 N8 122.3(3)
N7 Dy1 N4 106.5(3)
N8 Dy1 N4 112.8(3)
N7 Dy1 N1 115.9(2)
N8 Dy1 N1 108.1(3)
N4 Dy1 N1 85.3(3)
N7 Dy1 Si4 106.07(19)
N8 Dy1 Si4 29.6(2)
N4 Dy1 Si4 141.5(2)
N1 Dy1 Si4 98.60(19)
N7 Dy1 Si2 28.36(17)
N8 Dy1 Si2 102.0(2)
N4 Dy1 Si2 100.91(19)
N1 Dy1 Si2 144.07(19)
Si4 Dy1 Si2 97.94(9)
N15 Dy2 N16 121.8(3)
N15 Dy2 N9 101.3(3)
N16 Dy2 N9 115.8(3)
N15 Dy2 N12 116.7(3)
N16 Dy2 N12 109.5(3)
N9 Dy2 N12 85.8(3)
N15 Dy2 Si8 104.5(2)
N16 Dy2 Si8 29.8(2)
N9 Dy2 Si8 145.5(2)
N12 Dy2 Si8 102.3(2)
N15 Dy2 Si6 27.9(2)
N16 Dy2 Si6 102.4(2)
N9 Dy2 Si6 95.1(2)
N12 Dy2 Si6 144.0(2)
Si8 Dy2 Si6 97.09(10)
N5 Li1 N2 127.0(9)
N5 Li1 C18 84.2(7)
N2 Li1 C18 142.3(9)
N5 Li1 C2 104.4(8)
N2 Li1 C2 77.1(7)
C18 Li1 C2 119.1(8)
N5 Li1 C19 104.7(8)
N2 Li1 C19 112.5(8)
C18 Li1 C19 30.6(3)
C2 Li1 C19 132.2(7)
N5 Li1 C26 30.8(4)
N2 Li1 C26 157.5(8)
C18 Li1 C26 57.7(5)
C2 Li1 C26 102.6(7)
C19 Li1 C26 84.7(6)
N10 Li2 N13 128.4(12)
N10 Li2 C46 80.6(10)
N13 Li2 C46 148.1(13)
N10 Li2 C47 97.9(10)
N13 Li2 C47 117.4(12)
C46 Li2 C47 35.0(5)
N10 Li2 C54 30.5(5)
N13 Li2 C54 155.5(11)
C46 Li2 C54 56.3(7)
C47 Li2 C54 84.5(8)
N7 Si1 C34 110.5(4)
N7 Si1 C35 110.9(4)
C34 Si1 C35 108.7(5)
N7 Si1 C33 113.4(4)
C34 Si1 C33 107.8(5)
C35 Si1 C33 105.3(5)
N7 Si2 C37 111.0(5)
N7 Si2 C38 108.7(4)
C37 Si2 C38 106.6(5)
N7 Si2 C36 113.6(5)
C37 Si2 C36 108.4(6)
C38 Si2 C36 108.2(6)
N7 Si2 Dy1 38.6(2)
C37 Si2 Dy1 114.6(4)
C38 Si2 Dy1 71.1(3)
C36 Si2 Dy1 135.3(4)
N8 Si3 C40 113.7(5)
N8 Si3 C41 111.0(5)
C40 Si3 C41 104.8(7)
N8 Si3 C39 111.8(5)
C40 Si3 C39 106.1(6)
C41 Si3 C39 109.0(6)
N8 Si4 C42 112.4(5)
N8 Si4 C44 113.7(5)
C42 Si4 C44 106.2(6)
N8 Si4 C43 108.6(4)
C42 Si4 C43 109.8(6)
C44 Si4 C43 105.9(5)
N8 Si4 Dy1 41.0(2)
C42 Si4 Dy1 132.1(4)
C44 Si4 Dy1 120.6(5)
C43 Si4 Dy1 67.9(3)
N15 Si5 C77 111.6(5)
N15 Si5 C78 112.9(6)
C77 Si5 C78 108.4(7)
N15 Si5 C79 112.8(6)
C77 Si5 C79 107.2(7)
C78 Si5 C79 103.5(8)
N15 Si6 C82 111.0(6)
N15 Si6 C81 108.2(5)
C82 Si6 C81 107.4(6)
N15 Si6 C80 116.6(6)
C82 Si6 C80 108.9(7)
C81 Si6 C80 104.2(7)
N15 Si6 Dy2 37.5(3)
C82 Si6 Dy2 115.8(5)
C81 Si6 Dy2 71.5(4)
C80 Si6 Dy2 134.3(4)
N16 Si7 C84A 109(3)
N16 Si7 C84 120(3)
C84A Si7 C84 18(3)
N16 Si7 C83 113.0(19)
C84A Si7 C83 88(4)
C84 Si7 C83 96(4)
N16 Si7 C83A 110.6(19)
C84A Si7 C83A 114(4)
C84 Si7 C83A 118(4)
C83 Si7 C83A 28.1(18)
N16 Si7 C85 115.4(5)
C84A Si7 C85 114.9(15)
C84 Si7 C85 96.4(15)
C83 Si7 C85 114.0(17)
C83A Si7 C85 92.6(17)
N16 Si8 C86 109.0(5)
N16 Si8 C88 114.1(6)
C86 Si8 C88 105.5(6)
N16 Si8 C87 113.7(5)
C86 Si8 C87 106.2(6)
C88 Si8 C87 107.8(7)
N16 Si8 Dy2 40.6(3)
C86 Si8 Dy2 68.7(4)
C88 Si8 Dy2 131.2(5)
C87 Si8 Dy2 120.6(5)
C1 N1 C8 105.2(7)
C1 N1 Dy1 118.1(6)
C8 N1 Dy1 130.5(6)
C11 N2 C10 119.8(8)
C11 N2 Li1 125.2(8)
C10 N2 Li1 114.6(8)
C15 N3 C12 108.9(10)
C15 N3 C16 125.2(10)
C12 N3 C16 125.9(9)
C24 N4 C17 104.4(8)
C24 N4 Dy1 136.4(6)
C17 N4 Dy1 114.7(6)
C27 N5 C26 116.1(9)
C27 N5 Li1 139.6(9)
C26 N5 Li1 104.3(8)
C31 N6 C28 106.5(10)
C31 N6 C32 127.3(10)
C28 N6 C32 126.2(10)
Si2 N7 Si1 121.7(4)
Si2 N7 Dy1 113.1(4)
Si1 N7 Dy1 125.0(3)
Si4 N8 Si3 122.2(4)
Si4 N8 Dy1 109.4(4)
Si3 N8 Dy1 128.4(4)
C52 N9 C45 102.3(9)
C52 N9 Dy2 141.8(8)
C45 N9 Dy2 115.3(7)
C55 N10 C54 113.7(12)
C55 N10 Li2 139.3(13)
C54 N10 Li2 106.1(11)
C56 N11 C59 106.9(15)
C56 N11 C60 123.6(15)
C59 N11 C60 129.5(15)
C61 N12 C68 103.4(9)
C61 N12 Dy2 116.3(7)
C68 N12 Dy2 129.8(7)
C71 N13 C70 119.7(11)
C71 N13 Li2 124.8(11)
C70 N13 Li2 115.4(10)
C75 N14 C72 108.8(16)
C75 N14 C76 124.8(17)
C72 N14 C76 126.3(14)
Si6 N15 Si5 121.9(5)
Si6 N15 Dy2 114.6(4)
Si5 N15 Dy2 123.3(5)
Si7 N16 Si8 122.1(5)
Si7 N16 Dy2 128.3(4)
Si8 N16 Dy2 109.6(4)
N1 C1 C2 113.4(8)
N1 C1 H1A 123.3
C2 C1 H1A 123.3
C1 C2 C3 104.7(8)
C1 C2 C9 128.2(9)
C3 C2 C9 127.0(8)
C1 C2 Li1 84.9(7)
C3 C2 Li1 107.7(7)
C9 C2 Li1 82.8(6)
C2 C3 C8 108.0(8)
C2 C3 C4 134.5(10)
C8 C3 C4 117.6(10)
C5 C4 C3 118.6(11)
C5 C4 H4A 120.7
C3 C4 H4A 120.7
C4 C5 C6 123.5(11)
C4 C5 H5A 118.2
C6 C5 H5A 118.2
C5 C6 C7 119.0(11)
C5 C6 H6A 120.5
C7 C6 H6A 120.5
C8 C7 C6 116.5(10)
C8 C7 H7A 121.7
C6 C7 H7A 121.7
C7 C8 N1 126.6(9)
C7 C8 C3 124.8(9)
N1 C8 C3 108.6(9)
C2 C9 C10 113.7(7)
C2 C9 H9A 108.8
C10 C9 H9A 108.8
C2 C9 H9B 108.8
C10 C9 H9B 108.8
H9A C9 H9B 107.7
N2 C10 C9 110.4(8)
N2 C10 H10A 109.6
C9 C10 H10A 109.6
N2 C10 H10B 109.6
C9 C10 H10B 109.6
H10A C10 H10B 108.1
N2 C11 C12 130.5(10)
N2 C11 H11A 114.7
C12 C11 H11A 114.7
N3 C12 C11 120.1(9)
N3 C12 C13 105.6(9)
C11 C12 C13 134.2(10)
C14 C13 C12 107.5(11)
C14 C13 H13A 126.3
C12 C13 H13A 126.3
C15 C14 C13 108.3(11)
C15 C14 H14A 125.8
C13 C14 H14A 125.8
C14 C15 N3 109.6(11)
C14 C15 H15A 125.2
N3 C15 H15A 125.2
N3 C16 H16A 109.5
N3 C16 H16B 109.5
H16A C16 H16B 109.5
N3 C16 H16C 109.5
H16A C16 H16C 109.5
H16B C16 H16C 109.5
N4 C17 C18 113.4(9)
N4 C17 H17A 123.3
C18 C17 H17A 123.3
C17 C18 C19 104.6(9)
C17 C18 C25 125.1(9)
C19 C18 C25 129.9(9)
C17 C18 Li1 97.5(8)
C19 C18 Li1 84.5(7)
C25 C18 Li1 94.4(7)
C18 C19 C24 107.4(9)
C18 C19 C20 132.7(10)
C24 C19 C20 119.9(10)
C18 C19 Li1 64.9(6)
C24 C19 Li1 101.2(7)
C20 C19 Li1 103.9(7)
C21 C20 C19 116.2(10)
C21 C20 H20A 121.9
C19 C20 H20A 121.9
C20 C21 C22 125.4(11)
C20 C21 H21A 117.3
C22 C21 H21A 117.3
C23 C22 C21 117.1(11)
C23 C22 H22A 121.4
C21 C22 H22A 121.4
C22 C23 C24 121.0(10)
C22 C23 H23A 119.5
C24 C23 H23A 119.5
N4 C24 C23 129.3(9)
N4 C24 C19 110.2(9)
C23 C24 C19 120.3(10)
C18 C25 C26 113.6(8)
C18 C25 H25A 108.8
C26 C25 H25A 108.8
C18 C25 H25B 108.8
C26 C25 H25B 108.8
H25A C25 H25B 107.7
N5 C26 C25 110.5(8)
N5 C26 Li1 45.0(5)
C25 C26 Li1 83.8(7)
N5 C26 H26A 109.5
C25 C26 H26A 109.5
Li1 C26 H26A 154.5
N5 C26 H26B 109.5
C25 C26 H26B 109.5
Li1 C26 H26B 86.5
H26A C26 H26B 108.1
N5 C27 C28 126.5(10)
N5 C27 H27A 116.8
C28 C27 H27A 116.8
C29 C28 N6 107.5(10)
C29 C28 C27 131.2(10)
N6 C28 C27 121.1(10)
C28 C29 C30 108.8(11)
C28 C29 H29A 125.6
C30 C29 H29A 125.6
C31 C30 C29 104.4(11)
C31 C30 H30A 127.8
C29 C30 H30A 127.8
N6 C31 C30 112.8(12)
N6 C31 H31A 123.6
C30 C31 H31A 123.6
N6 C32 H32A 109.5
N6 C32 H32B 109.5
H32A C32 H32B 109.5
N6 C32 H32C 109.5
H32A C32 H32C 109.5
H32B C32 H32C 109.5
Si1 C33 H33A 109.5
Si1 C33 H33B 109.5
H33A C33 H33B 109.5
Si1 C33 H33C 109.5
H33A C33 H33C 109.5
H33B C33 H33C 109.5
Si1 C34 H34A 109.5
Si1 C34 H34B 109.5
H34A C34 H34B 109.5
Si1 C34 H34C 109.5
H34A C34 H34C 109.5
H34B C34 H34C 109.5
Si1 C35 H35A 109.5
Si1 C35 H35B 109.5
H35A C35 H35B 109.5
Si1 C35 H35C 109.5
H35A C35 H35C 109.5
H35B C35 H35C 109.5
Si2 C36 H36A 109.5
Si2 C36 H36B 109.5
H36A C36 H36B 109.5
Si2 C36 H36C 109.5
H36A C36 H36C 109.5
H36B C36 H36C 109.5
Si2 C37 H37A 109.5
Si2 C37 H37B 109.5
H37A C37 H37B 109.5
Si2 C37 H37C 109.5
H37A C37 H37C 109.5
H37B C37 H37C 109.5
Si2 C38 H38A 109.5
Si2 C38 H38B 109.5
H38A C38 H38B 109.5
Si2 C38 H38C 109.5
H38A C38 H38C 109.5
H38B C38 H38C 109.5
Si3 C39 H39A 109.5
Si3 C39 H39B 109.5
H39A C39 H39B 109.5
Si3 C39 H39C 109.5
H39A C39 H39C 109.5
H39B C39 H39C 109.5
Si3 C40 H40A 109.5
Si3 C40 H40B 109.5
H40A C40 H40B 109.5
Si3 C40 H40C 109.5
H40A C40 H40C 109.5
H40B C40 H40C 109.5
Si3 C41 H41A 109.5
Si3 C41 H41B 109.5
H41A C41 H41B 109.5
Si3 C41 H41C 109.5
H41A C41 H41C 109.5
H41B C41 H41C 109.5
Si4 C42 H42A 109.5
Si4 C42 H42B 109.5
H42A C42 H42B 109.5
Si4 C42 H42C 109.5
H42A C42 H42C 109.5
H42B C42 H42C 109.5
Si4 C43 H43A 109.5
Si4 C43 H43B 109.5
H43A C43 H43B 109.5
Si4 C43 H43C 109.5
H43A C43 H43C 109.5
H43B C43 H43C 109.5
Si4 C44 H44A 109.5
Si4 C44 H44B 109.5
H44A C44 H44B 109.5
Si4 C44 H44C 109.5
H44A C44 H44C 109.5
H44B C44 H44C 109.5
C46 C45 N9 117.3(11)
C46 C45 H45A 121.3
N9 C45 H45A 121.3
C45 C46 C47 100.7(11)
C45 C46 C53 130.2(12)
C47 C46 C53 129.1(11)
C45 C46 Li2 96.2(10)
C47 C46 Li2 72.5(9)
C53 C46 Li2 99.7(10)
C48 C47 C46 133.4(12)
C48 C47 C52 119.7(12)
C46 C47 C52 107.0(11)
C48 C47 Li2 100.1(10)
C46 C47 Li2 72.5(9)
C52 C47 Li2 97.7(9)
C49 C48 C47 120.1(14)
C49 C48 H48A 120.0
C47 C48 H48A 120.0
C48 C49 C50 120.5(13)
C48 C49 H49A 119.8
C50 C49 H49A 119.8
C51 C50 C49 120.5(13)
C51 C50 H50A 119.7
C49 C50 H50A 119.7
C52 C51 C50 119.8(13)
C52 C51 H51A 120.1
C50 C51 H51A 120.1
N9 C52 C51 128.1(12)
N9 C52 C47 112.6(11)
C51 C52 C47 119.2(12)
C46 C53 C54 114.3(11)
C46 C53 H53A 108.7
C54 C53 H53A 108.7
C46 C53 H53B 108.7
C54 C53 H53B 108.7
H53A C53 H53B 107.6
N10 C54 C53 111.8(11)
N10 C54 Li2 43.4(7)
C53 C54 Li2 86.4(8)
N10 C54 H54A 109.3
C53 C54 H54A 109.3
Li2 C54 H54A 152.7
N10 C54 H54B 109.3
C53 C54 H54B 109.3
Li2 C54 H54B 86.6
H54A C54 H54B 107.9
N10 C55 C56 127.7(15)
N10 C55 H55A 116.2
C56 C55 H55A 116.2
N11 C56 C57 104.5(14)
N11 C56 C55 127.2(16)
C57 C56 C55 127.9(15)
C56 C57 C58 112.7(16)
C56 C57 H57A 123.6
C58 C57 H57A 123.6
C59 C58 C57 101.4(17)
C59 C58 H58A 129.3
C57 C58 H58A 129.3
C58 C59 N11 114.2(17)
C58 C59 H59A 122.9
N11 C59 H59A 122.9
N11 C60 H60A 109.5
N11 C60 H60B 109.5
H60A C60 H60B 109.5
N11 C60 H60C 109.5
H60A C60 H60C 109.5
H60B C60 H60C 109.5
C62 C61 N12 114.5(11)
C62 C61 H61A 122.8
N12 C61 H61A 122.8
C61 C62 C63 106.4(10)
C61 C62 C69 128.7(11)
C63 C62 C69 124.8(11)
C64 C63 C62 135.5(12)
C64 C63 C68 120.7(11)
C62 C63 C68 103.7(10)
C65 C64 C63 119.8(13)
C65 C64 H64A 120.1
C63 C64 H64A 120.1
C64 C65 C66 122.8(14)
C64 C65 H65A 118.6
C66 C65 H65A 118.6
C67 C66 C65 118.3(12)
C67 C66 H66A 120.8
C65 C66 H66A 120.8
C68 C67 C66 121.0(13)
C68 C67 H67A 119.5
C66 C67 H67A 119.5
N12 C68 C67 130.6(12)
N12 C68 C63 112.1(10)
C67 C68 C63 117.4(12)
C70 C69 C62 111.8(9)
C70 C69 H69A 109.3
C62 C69 H69A 109.3
C70 C69 H69B 109.3
C62 C69 H69B 109.3
H69A C69 H69B 107.9
N13 C70 C69 112.8(10)
N13 C70 H70A 109.0
C69 C70 H70A 109.0
N13 C70 H70B 109.0
C69 C70 H70B 109.0
H70A C70 H70B 107.8
N13 C71 C72 130.1(14)
N13 C71 H71A 114.9
C72 C71 H71A 114.9
C71 C72 C73 135.7(16)
C71 C72 N14 120.0(15)
C73 C72 N14 104.3(15)
C72 C73 C74 111.1(16)
C72 C73 H73A 124.5
C74 C73 H73A 124.5
C75 C74 C73 103.0(17)
C75 C74 H74A 128.5
C73 C74 H74A 128.5
N14 C75 C74 112.7(18)
N14 C75 H75A 123.6
C74 C75 H75A 123.6
N14 C76 H76A 109.5
N14 C76 H76B 109.5
H76A C76 H76B 109.5
N14 C76 H76C 109.5
H76A C76 H76C 109.5
H76B C76 H76C 109.5
Si5 C77 H77A 109.5
Si5 C77 H77B 109.5
H77A C77 H77B 109.5
Si5 C77 H77C 109.5
H77A C77 H77C 109.5
H77B C77 H77C 109.5
Si5 C78 H78A 109.5
Si5 C78 H78B 109.5
H78A C78 H78B 109.5
Si5 C78 H78C 109.5
H78A C78 H78C 109.5
H78B C78 H78C 109.5
Si5 C79 H79A 109.5
Si5 C79 H79B 109.5
H79A C79 H79B 109.5
Si5 C79 H79C 109.5
H79A C79 H79C 109.5
H79B C79 H79C 109.5
Si6 C80 H80A 109.5
Si6 C80 H80B 109.5
H80A C80 H80B 109.5
Si6 C80 H80C 109.5
H80A C80 H80C 109.5
H80B C80 H80C 109.5
Si6 C81 H81A 109.5
Si6 C81 H81B 109.5
H81A C81 H81B 109.5
Si6 C81 H81C 109.5
H81A C81 H81C 109.5
H81B C81 H81C 109.5
Si6 C82 H82A 109.5
Si6 C82 H82B 109.5
H82A C82 H82B 109.5
Si6 C82 H82C 109.5
H82A C82 H82C 109.5
H82B C82 H82C 109.5
Si7 C83 H83A 109.5
Si7 C83 H83B 109.5
H83A C83 H83B 109.5
Si7 C83 H83C 109.5
H83A C83 H83C 109.5
H83B C83 H83C 109.5
Si7 C83A H83D 109.5
Si7 C83A H83E 109.5
H83D C83A H83E 109.5
Si7 C83A H83F 109.5
H83D C83A H83F 109.5
H83E C83A H83F 109.5
Si7 C84 H84A 109.5
Si7 C84 H84B 109.5
H84A C84 H84B 109.5
Si7 C84 H84C 109.5
H84A C84 H84C 109.5
H84B C84 H84C 109.5
Si7 C84A H84D 109.5
Si7 C84A H84E 109.5
H84D C84A H84E 109.5
Si7 C84A H84F 109.5
H84D C84A H84F 109.5
H84E C84A H84F 109.5
Si7 C85 H85A 109.5
Si7 C85 H85B 109.5
H85A C85 H85B 109.5
Si7 C85 H85C 109.5
H85A C85 H85C 109.5
H85B C85 H85C 109.5
Si8 C86 H86A 109.5
Si8 C86 H86B 109.5
H86A C86 H86B 109.5
Si8 C86 H86C 109.5
H86A C86 H86C 109.5
H86B C86 H86C 109.5
Si8 C87 H87A 109.5
Si8 C87 H87B 109.5
H87A C87 H87B 109.5
Si8 C87 H87C 109.5
H87A C87 H87C 109.5
H87B C87 H87C 109.5
Si8 C88 H88A 109.5
Si8 C88 H88B 109.5
H88A C88 H88B 109.5
Si8 C88 H88C 109.5
H88A C88 H88C 109.5
H88B C88 H88C 109.5

loop_
_geom_bond_atom_site_label_1
_geom_bond_atom_site_label_2
_geom_bond_distance
Dy1 N7 2.245(6)
Dy1 N8 2.259(7)
Dy1 N4 2.291(7)
Dy1 N1 2.339(7)
Dy1 Si4 3.248(3)
Dy1 Si2 3.312(3)
Dy2 N15 2.229(8)
Dy2 N16 2.263(7)
Dy2 N9 2.313(8)
Dy2 N12 2.323(9)
Dy2 Si8 3.274(3)
Dy2 Si6 3.328(4)
Li1 N5 1.999(19)
Li1 N2 2.027(19)
Li1 C18 2.467(19)
Li1 C2 2.62(2)
Li1 C19 2.711(19)
Li1 C26 2.74(2)
Li2 N10 1.96(3)
Li2 N13 2.08(3)
Li2 C46 2.41(3)
Li2 C47 2.41(2)
Li2 C54 2.74(3)
Si1 N7 1.719(7)
Si1 C34 1.847(11)
Si1 C35 1.878(11)
Si1 C33 1.881(9)
Si2 N7 1.710(7)
Si2 C37 1.824(12)
Si2 C38 1.856(11)
Si2 C36 1.908(12)
Si3 N8 1.705(8)
Si3 C40 1.845(12)
Si3 C41 1.853(11)
Si3 C39 1.895(13)
Si4 N8 1.702(8)
Si4 C42 1.861(12)
Si4 C44 1.865(11)
Si4 C43 1.886(11)
Si5 N15 1.741(9)
Si5 C77 1.799(13)
Si5 C78 1.859(14)
Si5 C79 1.885(14)
Si6 N15 1.712(9)
Si6 C82 1.873(14)
Si6 C81 1.875(12)
Si6 C80 1.893(12)
Si7 N16 1.696(8)
Si7 C84A 1.855(18)
Si7 C84 1.857(18)
Si7 C83 1.861(17)
Si7 C83A 1.861(18)
Si7 C85 1.864(12)
Si8 N16 1.727(8)
Si8 C86 1.837(11)
Si8 C88 1.881(14)
Si8 C87 1.887(13)
N1 C1 1.363(10)
N1 C8 1.392(10)
N2 C11 1.296(11)
N2 C10 1.442(10)
N3 C15 1.349(12)
N3 C12 1.400(12)
N3 C16 1.425(11)
N4 C24 1.363(11)
N4 C17 1.365(11)
N5 C27 1.291(11)
N5 C26 1.447(11)
N6 C31 1.319(13)
N6 C28 1.386(12)
N6 C32 1.440(13)
N9 C52 1.302(13)
N9 C45 1.426(13)
N10 C55 1.251(14)
N10 C54 1.445(13)
N11 C56 1.393(17)
N11 C59 1.408(17)
N11 C60 1.480(17)
N12 C61 1.369(12)
N12 C68 1.373(13)
N13 C71 1.312(14)
N13 C70 1.429(13)
N14 C75 1.304(16)
N14 C72 1.395(18)
N14 C76 1.414(16)
C1 C2 1.373(11)
C1 H1A 0.9300
C2 C3 1.406(12)
C2 C9 1.496(12)
C3 C8 1.407(12)
C3 C4 1.409(12)
C4 C5 1.354(14)
C4 H4A 0.9300
C5 C6 1.394(14)
C5 H5A 0.9300
C6 C7 1.428(13)
C6 H6A 0.9300
C7 C8 1.358(12)
C7 H7A 0.9300
C9 C10 1.520(12)
C9 H9A 0.9700
C9 H9B 0.9700
C10 H10A 0.9700
C10 H10B 0.9700
C11 C12 1.405(12)
C11 H11A 0.9300
C12 C13 1.409(13)
C13 C14 1.390(14)
C13 H13A 0.9300
C14 C15 1.348(14)
C14 H14A 0.9300
C15 H15A 0.9300
C16 H16A 0.9600
C16 H16B 0.9600
C16 H16C 0.9600
C17 C18 1.376(12)
C17 H17A 0.9300
C18 C19 1.388(12)
C18 C25 1.502(12)
C19 C24 1.403(12)
C19 C20 1.433(13)
C20 C21 1.374(14)
C20 H20A 0.9300
C21 C22 1.391(14)
C21 H21A 0.9300
C22 C23 1.387(13)
C22 H22A 0.9300
C23 C24 1.393(12)
C23 H23A 0.9300
C25 C26 1.514(12)
C25 H25A 0.9700
C25 H25B 0.9700
C26 H26A 0.9700
C26 H26B 0.9700
C27 C28 1.429(13)
C27 H27A 0.9300
C28 C29 1.329(12)
C29 C30 1.408(13)
C29 H29A 0.9300
C30 C31 1.323(14)
C30 H30A 0.9300
C31 H31A 0.9300
C32 H32A 0.9600
C32 H32B 0.9600
C32 H32C 0.9600
C33 H33A 0.9600
C33 H33B 0.9600
C33 H33C 0.9600
C34 H34A 0.9600
C34 H34B 0.9600
C34 H34C 0.9600
C35 H35A 0.9600
C35 H35B 0.9600
C35 H35C 0.9600
C36 H36A 0.9600
C36 H36B 0.9600
C36 H36C 0.9600
C37 H37A 0.9600
C37 H37B 0.9600
C37 H37C 0.9600
C38 H38A 0.9600
C38 H38B 0.9600
C38 H38C 0.9600
C39 H39A 0.9600
C39 H39B 0.9600
C39 H39C 0.9600
C40 H40A 0.9600
C40 H40B 0.9600
C40 H40C 0.9600
C41 H41A 0.9600
C41 H41B 0.9600
C41 H41C 0.9600
C42 H42A 0.9600
C42 H42B 0.9600
C42 H42C 0.9600
C43 H43A 0.9600
C43 H43B 0.9600
C43 H43C 0.9600
C44 H44A 0.9600
C44 H44B 0.9600
C44 H44C 0.9600
C45 C46 1.367(14)
C45 H45A 0.9300
C46 C47 1.447(15)
C46 C53 1.454(14)
C47 C48 1.419(16)
C47 C52 1.456(15)
C48 C49 1.370(15)
C48 H48A 0.9300
C49 C50 1.426(16)
C49 H49A 0.9300
C50 C51 1.409(15)
C50 H50A 0.9300
C51 C52 1.394(14)
C51 H51A 0.9300
C53 C54 1.454(14)
C53 H53A 0.9700
C53 H53B 0.9700
C54 H54A 0.9700
C54 H54B 0.9700
C55 C56 1.425(17)
C55 H55A 0.9300
C56 C57 1.394(18)
C57 C58 1.443(17)
C57 H57A 0.9300
C58 C59 1.336(19)
C58 H58A 0.9300
C59 H59A 0.9300
C60 H60A 0.9600
C60 H60B 0.9600
C60 H60C 0.9600
C61 C62 1.364(14)
C61 H61A 0.9300
C62 C63 1.422(14)
C62 C69 1.522(13)
C63 C64 1.375(14)
C63 C68 1.443(14)
C64 C65 1.327(14)
C64 H64A 0.9300
C65 C66 1.400(16)
C65 H65A 0.9300
C66 C67 1.395(15)
C66 H66A 0.9300
C67 C68 1.383(14)
C67 H67A 0.9300
C69 C70 1.516(13)
C69 H69A 0.9700
C69 H69B 0.9700
C70 H70A 0.9700
C70 H70B 0.9700
C71 C72 1.370(17)
C71 H71A 0.9300
C72 C73 1.377(18)
C73 C74 1.392(18)
C73 H73A 0.9300
C74 C75 1.366(19)
C74 H74A 0.9300
C75 H75A 0.9300
C76 H76A 0.9600
C76 H76B 0.9600
C76 H76C 0.9600
C77 H77A 0.9600
C77 H77B 0.9600
C77 H77C 0.9600
C78 H78A 0.9600
C78 H78B 0.9600
C78 H78C 0.9600
C79 H79A 0.9600
C79 H79B 0.9600
C79 H79C 0.9600
C80 H80A 0.9600
C80 H80B 0.9600
C80 H80C 0.9600
C81 H81A 0.9600
C81 H81B 0.9600
C81 H81C 0.9600
C82 H82A 0.9600
C82 H82B 0.9600
C82 H82C 0.9600
C83 H83A 0.9600
C83 H83B 0.9600
C83 H83C 0.9600
C83A H83D 0.9600
C83A H83E 0.9600
C83A H83F 0.9600
C84 H84A 0.9600
C84 H84B 0.9600
C84 H84C 0.9600
C84A H84D 0.9600
C84A H84E 0.9600
C84A H84F 0.9600
C85 H85A 0.9600
C85 H85B 0.9600
C85 H85C 0.9600
C86 H86A 0.9600
C86 H86B 0.9600
C86 H86C 0.9600
C87 H87A 0.9600
C87 H87B 0.9600
C87 H87C 0.9600
C88 H88A 0.9600
C88 H88B 0.9600
C88 H88C 0.9600

loop_
_geom_torsion_atom_site_label_1
_geom_torsion_atom_site_label_2
_geom_torsion_atom_site_label_3
_geom_torsion_atom_site_label_4
_geom_torsion
N8 Dy1 Si2 N7 -139.1(4)
N4 Dy1 Si2 N7 104.5(4)
N1 Dy1 Si2 N7 7.5(5)
Si4 Dy1 Si2 N7 -109.3(4)
N7 Dy1 Si2 C37 93.4(6)
N8 Dy1 Si2 C37 -45.7(5)
N4 Dy1 Si2 C37 -162.1(5)
N1 Dy1 Si2 C37 100.9(5)
Si4 Dy1 Si2 C37 -15.9(4)
N7 Dy1 Si2 C38 -166.5(6)
N8 Dy1 Si2 C38 54.5(5)
N4 Dy1 Si2 C38 -61.9(5)
N1 Dy1 Si2 C38 -159.0(5)
Si4 Dy1 Si2 C38 84.3(4)
N7 Dy1 Si2 C36 -69.3(7)
N8 Dy1 Si2 C36 151.6(6)
N4 Dy1 Si2 C36 35.2(6)
N1 Dy1 Si2 C36 -61.8(7)
Si4 Dy1 Si2 C36 -178.6(6)
N7 Dy1 Si4 N8 -128.2(4)
N4 Dy1 Si4 N8 18.5(5)
N1 Dy1 Si4 N8 111.7(4)
Si2 Dy1 Si4 N8 -100.3(4)
N7 Dy1 Si4 C42 156.8(7)
N8 Dy1 Si4 C42 -75.0(7)
N4 Dy1 Si4 C42 -56.5(7)
N1 Dy1 Si4 C42 36.6(7)
Si2 Dy1 Si4 C42 -175.4(6)
N7 Dy1 Si4 C44 -36.3(5)
N8 Dy1 Si4 C44 91.8(6)
N4 Dy1 Si4 C44 110.3(6)
N1 Dy1 Si4 C44 -156.5(5)
Si2 Dy1 Si4 C44 -8.5(5)
N7 Dy1 Si4 C43 59.6(4)
N8 Dy1 Si4 C43 -172.3(6)
N4 Dy1 Si4 C43 -153.8(5)
N1 Dy1 Si4 C43 -60.6(4)
Si2 Dy1 Si4 C43 87.4(4)
N16 Dy2 Si6 N15 -137.6(5)
N9 Dy2 Si6 N15 104.6(5)
N12 Dy2 Si6 N15 14.7(6)
Si8 Dy2 Si6 N15 -107.8(5)
N15 Dy2 Si6 C82 91.3(8)
N16 Dy2 Si6 C82 -46.3(6)
N9 Dy2 Si6 C82 -164.1(6)
N12 Dy2 Si6 C82 105.9(7)
Si8 Dy2 Si6 C82 -16.5(6)
N15 Dy2 Si6 C81 -167.8(7)
N16 Dy2 Si6 C81 54.6(5)
N9 Dy2 Si6 C81 -63.2(5)
N12 Dy2 Si6 C81 -153.2(6)
Si8 Dy2 Si6 C81 84.4(4)
N15 Dy2 Si6 C80 -75.8(9)
N16 Dy2 Si6 C80 146.6(8)
N9 Dy2 Si6 C80 28.8(8)
N12 Dy2 Si6 C80 -61.2(9)
Si8 Dy2 Si6 C80 176.4(7)
N15 Dy2 Si8 N16 -130.0(5)
N9 Dy2 Si8 N16 7.1(6)
N12 Dy2 Si8 N16 107.8(5)
Si6 Dy2 Si8 N16 -102.6(4)
N15 Dy2 Si8 C86 58.3(5)
N16 Dy2 Si8 C86 -171.7(7)
N9 Dy2 Si8 C86 -164.5(6)
N12 Dy2 Si8 C86 -63.8(5)
Si6 Dy2 Si8 C86 85.7(5)
N15 Dy2 Si8 C88 150.7(6)
N16 Dy2 Si8 C88 -79.3(7)
N9 Dy2 Si8 C88 -72.2(7)
N12 Dy2 Si8 C88 28.6(6)
Si6 Dy2 Si8 C88 178.1(6)
N15 Dy2 Si8 C87 -38.4(6)
N16 Dy2 Si8 C87 91.6(7)
N9 Dy2 Si8 C87 98.7(6)
N12 Dy2 Si8 C87 -160.6(5)
Si6 Dy2 Si8 C87 -11.0(5)
N7 Dy1 N1 C1 43.1(7)
N8 Dy1 N1 C1 -175.4(6)
N4 Dy1 N1 C1 -62.9(6)
Si4 Dy1 N1 C1 155.7(6)
Si2 Dy1 N1 C1 39.2(8)
N7 Dy1 N1 C8 -168.9(7)
N8 Dy1 N1 C8 -27.4(8)
N4 Dy1 N1 C8 85.1(8)
Si4 Dy1 N1 C8 -56.3(8)
Si2 Dy1 N1 C8 -172.8(6)
N5 Li1 N2 C11 -114.3(12)
C18 Li1 N2 C11 26(2)
C2 Li1 N2 C11 147.2(8)
C19 Li1 N2 C11 16.6(13)
C26 Li1 N2 C11 -121(2)
N5 Li1 N2 C10 72.9(14)
C18 Li1 N2 C10 -146.9(14)
C2 Li1 N2 C10 -25.5(7)
C19 Li1 N2 C10 -156.1(7)
C26 Li1 N2 C10 66(3)
N7 Dy1 N4 C24 -11.6(9)
N8 Dy1 N4 C24 -148.3(9)
N1 Dy1 N4 C24 104.0(9)
Si4 Dy1 N4 C24 -158.1(7)
Si2 Dy1 N4 C24 -40.2(9)
N7 Dy1 N4 C17 -163.3(7)
N8 Dy1 N4 C17 59.9(7)
N1 Dy1 N4 C17 -47.7(7)
Si4 Dy1 N4 C17 50.2(8)
Si2 Dy1 N4 C17 168.1(6)
N2 Li1 N5 C27 2(2)
C18 Li1 N5 C27 -155.1(11)
C2 Li1 N5 C27 86.3(14)
C19 Li1 N5 C27 -132.1(11)
C26 Li1 N5 C27 176.8(16)
N2 Li1 N5 C26 -175.1(11)
C18 Li1 N5 C26 28.1(8)
C2 Li1 N5 C26 -90.5(8)
C19 Li1 N5 C26 51.1(9)
C37 Si2 N7 Si1 81.9(6)
C38 Si2 N7 Si1 -161.1(6)
C36 Si2 N7 Si1 -40.5(7)
Dy1 Si2 N7 Si1 -174.6(7)
C37 Si2 N7 Dy1 -103.4(5)
C38 Si2 N7 Dy1 13.5(6)
C36 Si2 N7 Dy1 134.1(5)
C34 Si1 N7 Si2 93.1(6)
C35 Si1 N7 Si2 -146.3(5)
C33 Si1 N7 Si2 -28.1(7)
C34 Si1 N7 Dy1 -80.9(6)
C35 Si1 N7 Dy1 39.7(6)
C33 Si1 N7 Dy1 158.0(5)
N8 Dy1 N7 Si2 49.3(5)
N4 Dy1 N7 Si2 -82.4(4)
N1 Dy1 N7 Si2 -175.1(3)
Si4 Dy1 N7 Si2 76.7(4)
N8 Dy1 N7 Si1 -136.3(4)
N4 Dy1 N7 Si1 92.0(5)
N1 Dy1 N7 Si1 -0.7(5)
Si4 Dy1 N7 Si1 -108.9(4)
Si2 Dy1 N7 Si1 174.4(8)
C42 Si4 N8 Si3 -47.7(8)
C44 Si4 N8 Si3 73.1(7)
C43 Si4 N8 Si3 -169.4(5)
Dy1 Si4 N8 Si3 -176.9(8)
C42 Si4 N8 Dy1 129.2(6)
C44 Si4 N8 Dy1 -110.0(6)
C43 Si4 N8 Dy1 7.5(6)
C40 Si3 N8 Si4 -164.4(6)
C41 Si3 N8 Si4 -46.5(8)
C39 Si3 N8 Si4 75.5(7)
C40 Si3 N8 Dy1 19.4(8)
C41 Si3 N8 Dy1 137.3(6)
C39 Si3 N8 Dy1 -100.8(6)
N7 Dy1 N8 Si4 63.4(5)
N4 Dy1 N8 Si4 -167.6(3)
N1 Dy1 N8 Si4 -75.2(4)
Si2 Dy1 N8 Si4 84.9(4)
N7 Dy1 N8 Si3 -120.0(5)
N4 Dy1 N8 Si3 9.0(6)
N1 Dy1 N8 Si3 101.5(5)
Si4 Dy1 N8 Si3 176.7(8)
Si2 Dy1 N8 Si3 -98.4(5)
N15 Dy2 N9 C52 -6.4(12)
N16 Dy2 N9 C52 -140.3(12)
N12 Dy2 N9 C52 110.1(12)
Si8 Dy2 N9 C52 -144.2(10)
Si6 Dy2 N9 C52 -33.9(12)
N15 Dy2 N9 C45 -175.4(7)
N16 Dy2 N9 C45 50.7(8)
N12 Dy2 N9 C45 -58.9(7)
Si8 Dy2 N9 C45 46.8(9)
Si6 Dy2 N9 C45 157.2(7)
N13 Li2 N10 C55 31(3)
C46 Li2 N10 C55 -133.9(17)
C47 Li2 N10 C55 -103.5(18)
C54 Li2 N10 C55 -168(2)
N13 Li2 N10 C54 -160.6(14)
C46 Li2 N10 C54 34.2(10)
C47 Li2 N10 C54 64.7(12)
N15 Dy2 N12 C61 49.1(9)
N16 Dy2 N12 C61 -167.3(8)
N9 Dy2 N12 C61 -51.4(8)
Si8 Dy2 N12 C61 162.5(7)
Si6 Dy2 N12 C61 41.5(10)
N15 Dy2 N12 C68 -172.4(9)
N16 Dy2 N12 C68 -28.9(10)
N9 Dy2 N12 C68 87.0(9)
Si8 Dy2 N12 C68 -59.0(9)
Si6 Dy2 N12 C68 179.9(7)
N10 Li2 N13 C71 -98.1(18)
C46 Li2 N13 C71 53(3)
C47 Li2 N13 C71 29.3(18)
C54 Li2 N13 C71 -122(3)
N10 Li2 N13 C70 78.8(18)
C46 Li2 N13 C70 -130(2)
C47 Li2 N13 C70 -153.7(10)
C54 Li2 N13 C70 55(3)
C82 Si6 N15 Si5 79.0(8)
C81 Si6 N15 Si5 -163.4(6)
C80 Si6 N15 Si5 -46.4(9)
Dy2 Si6 N15 Si5 -175.5(9)
C82 Si6 N15 Dy2 -105.5(7)
C81 Si6 N15 Dy2 12.1(7)
C80 Si6 N15 Dy2 129.1(6)
C77 Si5 N15 Si6 -153.4(7)
C78 Si5 N15 Si6 -31.1(10)
C79 Si5 N15 Si6 85.8(8)
C77 Si5 N15 Dy2 31.5(8)
C78 Si5 N15 Dy2 153.8(7)
C79 Si5 N15 Dy2 -89.3(8)
N16 Dy2 N15 Si6 50.8(6)
N9 Dy2 N15 Si6 -79.4(5)
N12 Dy2 N15 Si6 -170.4(4)
Si8 Dy2 N15 Si6 77.4(5)
N16 Dy2 N15 Si5 -133.7(5)
N9 Dy2 N15 Si5 96.0(6)
N12 Dy2 N15 Si5 5.0(7)
Si8 Dy2 N15 Si5 -107.1(5)
Si6 Dy2 N15 Si5 175.4(10)
C84A Si7 N16 Si8 90(3)
C84 Si7 N16 Si8 73(3)
C83 Si7 N16 Si8 -174.8(13)
C83A Si7 N16 Si8 -144.5(13)
C85 Si7 N16 Si8 -41.1(9)
C84A Si7 N16 Dy2 -87(3)
C84 Si7 N16 Dy2 -103(3)
C83 Si7 N16 Dy2 8.4(14)
C83A Si7 N16 Dy2 38.7(14)
C85 Si7 N16 Dy2 142.1(7)
C86 Si8 N16 Si7 -169.1(6)
C88 Si8 N16 Si7 -51.5(8)
C87 Si8 N16 Si7 72.7(8)
Dy2 Si8 N16 Si7 -177.3(8)
C86 Si8 N16 Dy2 8.2(6)
C88 Si8 N16 Dy2 125.9(6)
C87 Si8 N16 Dy2 -110.0(6)
N15 Dy2 N16 Si7 -122.2(6)
N9 Dy2 N16 Si7 1.6(7)
N12 Dy2 N16 Si7 96.5(6)
Si8 Dy2 N16 Si7 177.1(9)
Si6 Dy2 N16 Si7 -100.4(5)
N15 Dy2 N16 Si8 60.7(5)
N9 Dy2 N16 Si8 -175.5(4)
N12 Dy2 N16 Si8 -80.6(5)
Si6 Dy2 N16 Si8 82.5(4)
C8 N1 C1 C2 2.9(11)
Dy1 N1 C1 C2 158.3(6)
N1 C1 C2 C3 -0.8(11)
N1 C1 C2 C9 175.5(9)
N1 C1 C2 Li1 -107.8(8)
N5 Li1 C2 C1 150.7(9)
N2 Li1 C2 C1 -84.0(7)
C18 Li1 C2 C1 59.3(10)
C19 Li1 C2 C1 24.8(11)
C26 Li1 C2 C1 119.1(8)
N5 Li1 C2 C3 46.9(10)
N2 Li1 C2 C3 172.2(7)
C18 Li1 C2 C3 -44.5(10)
C19 Li1 C2 C3 -79.0(11)
C26 Li1 C2 C3 15.3(9)
N5 Li1 C2 C9 -79.7(8)
N2 Li1 C2 C9 45.6(6)
C18 Li1 C2 C9 -171.2(9)
C19 Li1 C2 C9 154.3(10)
C26 Li1 C2 C9 -111.3(7)
C1 C2 C3 C8 -1.7(11)
C9 C2 C3 C8 -178.0(9)
Li1 C2 C3 C8 87.6(9)
C1 C2 C3 C4 179.7(11)
C9 C2 C3 C4 3.4(18)
Li1 C2 C3 C4 -90.9(13)
C2 C3 C4 C5 177.3(11)
C8 C3 C4 C5 -1.1(15)
C3 C4 C5 C6 2.1(18)
C4 C5 C6 C7 -2.3(19)
C5 C6 C7 C8 1.5(16)
C6 C7 C8 N1 177.1(9)
C6 C7 C8 C3 -0.7(16)
C1 N1 C8 C7 178.0(10)
Dy1 N1 C8 C7 27.0(14)
C1 N1 C8 C3 -3.9(10)
Dy1 N1 C8 C3 -154.9(6)
C2 C3 C8 C7 -178.3(10)
C4 C3 C8 C7 0.5(15)
C2 C3 C8 N1 3.6(11)
C4 C3 C8 N1 -177.6(8)
C1 C2 C9 C10 14.2(14)
C3 C2 C9 C10 -170.3(9)
Li1 C2 C9 C10 -63.5(8)
C11 N2 C10 C9 -174.6(8)
Li1 N2 C10 C9 -1.4(11)
C2 C9 C10 N2 57.5(10)
C10 N2 C11 C12 -1.2(15)
Li1 N2 C11 C12 -173.6(10)
C15 N3 C12 C11 177.6(9)
C16 N3 C12 C11 -1.3(15)
C15 N3 C12 C13 -2.2(11)
C16 N3 C12 C13 178.9(9)
N2 C11 C12 N3 174.3(9)
N2 C11 C12 C13 -6.0(19)
N3 C12 C13 C14 0.4(12)
C11 C12 C13 C14 -179.4(11)
C12 C13 C14 C15 1.6(14)
C13 C14 C15 N3 -3.0(14)
C12 N3 C15 C14 3.3(13)
C16 N3 C15 C14 -177.8(10)
C24 N4 C17 C18 -1.9(11)
Dy1 N4 C17 C18 158.4(6)
N4 C17 C18 C19 2.4(11)
N4 C17 C18 C25 175.4(8)
N4 C17 C18 Li1 -83.8(9)
N5 Li1 C18 C17 -123.9(8)
N2 Li1 C18 C17 87.1(16)
C2 Li1 C18 C17 -20.5(10)
C19 Li1 C18 C17 104.0(9)
C26 Li1 C18 C17 -107.3(7)
N5 Li1 C18 C19 132.1(8)
N2 Li1 C18 C19 -16.9(16)
C2 Li1 C18 C19 -124.5(9)
C26 Li1 C18 C19 148.7(7)
N5 Li1 C18 C25 2.4(8)
N2 Li1 C18 C25 -146.7(15)
C2 Li1 C18 C25 105.7(9)
C19 Li1 C18 C25 -129.7(9)
C26 Li1 C18 C25 18.9(6)
C17 C18 C19 C24 -1.8(10)
C25 C18 C19 C24 -174.4(9)
Li1 C18 C19 C24 94.5(8)
C17 C18 C19 C20 177.8(10)
C25 C18 C19 C20 5.2(18)
Li1 C18 C19 C20 -85.9(11)
C17 C18 C19 Li1 -96.3(8)
C25 C18 C19 Li1 91.1(11)
N5 Li1 C19 C18 -49.7(8)
N2 Li1 C19 C18 168.9(11)
C2 Li1 C19 C18 76.1(11)
C26 Li1 C19 C18 -26.2(6)
N5 Li1 C19 C24 -153.9(9)
N2 Li1 C19 C24 64.7(11)
C18 Li1 C19 C24 -104.1(9)
C2 Li1 C19 C24 -28.1(13)
C26 Li1 C19 C24 -130.3(7)
N5 Li1 C19 C20 81.2(10)
N2 Li1 C19 C20 -60.2(11)
C18 Li1 C19 C20 130.9(10)
C2 Li1 C19 C20 -153.0(10)
C26 Li1 C19 C20 104.8(8)
C18 C19 C20 C21 -177.6(10)
C24 C19 C20 C21 2.0(14)
Li1 C19 C20 C21 113.9(10)
C19 C20 C21 C22 -0.6(17)
C20 C21 C22 C23 0.8(18)
C21 C22 C23 C24 -2.3(15)
C17 N4 C24 C23 -174.2(10)
Dy1 N4 C24 C23 32.2(16)
C17 N4 C24 C19 0.6(10)
Dy1 N4 C24 C19 -153.0(7)
C22 C23 C24 N4 178.1(10)
C22 C23 C24 C19 3.8(15)
C18 C19 C24 N4 0.8(11)
C20 C19 C24 N4 -178.9(8)
Li1 C19 C24 N4 67.8(9)
C18 C19 C24 C23 176.2(8)
C20 C19 C24 C23 -3.5(14)
Li1 C19 C24 C23 -116.9(9)
C17 C18 C25 C26 69.5(13)
C19 C18 C25 C26 -119.3(11)
Li1 C18 C25 C26 -32.8(10)
C27 N5 C26 C25 124.9(9)
Li1 N5 C26 C25 -57.4(10)
C27 N5 C26 Li1 -177.7(12)
C18 C25 C26 N5 66.1(11)
C18 C25 C26 Li1 29.3(9)
N2 Li1 C26 N5 10(2)
C18 Li1 C26 N5 -146.3(10)
C2 Li1 C26 N5 97.0(9)
C19 Li1 C26 N5 -130.9(9)
N5 Li1 C26 C25 127.5(10)
N2 Li1 C26 C25 138(3)
C18 Li1 C26 C25 -18.9(6)
C2 Li1 C26 C25 -135.5(7)
C19 Li1 C26 C25 -3.4(6)
C26 N5 C27 C28 -178.0(9)
Li1 N5 C27 C28 5.5(19)
C31 N6 C28 C29 -1.5(13)
C32 N6 C28 C29 -179.3(11)
C31 N6 C28 C27 -176.5(10)
C32 N6 C28 C27 5.7(17)
N5 C27 C28 C29 10.1(19)
N5 C27 C28 N6 -176.2(10)
N6 C28 C29 C30 2.2(12)
C27 C28 C29 C30 176.6(10)
C28 C29 C30 C31 -2.2(13)
C28 N6 C31 C30 0.1(15)
C32 N6 C31 C30 177.9(12)
C29 C30 C31 N6 1.2(15)
C52 N9 C45 C46 -3.5(14)
Dy2 N9 C45 C46 169.6(9)
N9 C45 C46 C47 2.3(14)
N9 C45 C46 C53 -179.4(12)
N9 C45 C46 Li2 -71.0(12)
N10 Li2 C46 C45 -141.9(11)
N13 Li2 C46 C45 60(3)
C47 Li2 C46 C45 99.3(11)
C54 Li2 C46 C45 -121.9(10)
N10 Li2 C46 C47 118.8(10)
N13 Li2 C46 C47 -39(2)
C54 Li2 C46 C47 138.8(9)
N10 Li2 C46 C53 -9.3(11)
N13 Li2 C46 C53 -167(2)
C47 Li2 C46 C53 -128.0(12)
C54 Li2 C46 C53 10.8(8)
C45 C46 C47 C48 179.3(13)
C53 C46 C47 C48 1(2)
Li2 C46 C47 C48 -87.5(15)
C45 C46 C47 C52 -0.3(12)
C53 C46 C47 C52 -178.6(12)
Li2 C46 C47 C52 93.0(10)
C45 C46 C47 Li2 -93.2(11)
C53 C46 C47 Li2 88.4(14)
N10 Li2 C47 C48 71.7(13)
N13 Li2 C47 C48 -69.4(14)
C46 Li2 C47 C48 132.5(13)
C54 Li2 C47 C48 99.1(10)
N10 Li2 C47 C46 -60.8(11)
N13 Li2 C47 C46 158.1(14)
C54 Li2 C47 C46 -33.4(8)
N10 Li2 C47 C52 -166.2(11)
N13 Li2 C47 C52 52.7(14)
C46 Li2 C47 C52 -105.4(11)
C54 Li2 C47 C52 -138.8(9)
C46 C47 C48 C49 177.6(13)
C52 C47 C48 C49 -2.8(18)
Li2 C47 C48 C49 102.2(13)
C47 C48 C49 C50 4.9(19)
C48 C49 C50 C51 -4.5(19)
C49 C50 C51 C52 1.9(18)
C45 N9 C52 C51 -179.1(12)
Dy2 N9 C52 C51 11(2)
C45 N9 C52 C47 3.0(12)
Dy2 N9 C52 C47 -166.8(8)
C50 C51 C52 N9 -177.7(11)
C50 C51 C52 C47 0.0(17)
C48 C47 C52 N9 178.4(10)
C46 C47 C52 N9 -1.9(13)
Li2 C47 C52 N9 72.1(11)
C48 C47 C52 C51 0.4(17)
C46 C47 C52 C51 180.0(10)
Li2 C47 C52 C51 -106.0(12)
C45 C46 C53 C54 88.0(17)
C47 C46 C53 C54 -94.1(16)
Li2 C46 C53 C54 -18.8(14)
C55 N10 C54 C53 113.1(13)
Li2 N10 C54 C53 -58.6(14)
C55 N10 C54 Li2 171.6(16)
C46 C53 C54 N10 52.2(15)
C46 C53 C54 Li2 16.2(12)
N13 Li2 C54 N10 39(3)
C46 Li2 C54 N10 -138.1(13)
C47 Li2 C54 N10 -115.9(12)
N10 Li2 C54 C53 127.5(13)
N13 Li2 C54 C53 166(3)
C46 Li2 C54 C53 -10.7(8)
C47 Li2 C54 C53 11.6(9)
C54 N10 C55 C56 -173.2(14)
Li2 N10 C55 C56 -6(3)
C59 N11 C56 C57 -3.9(18)
C60 N11 C56 C57 179.4(15)
C59 N11 C56 C55 -177.0(15)
C60 N11 C56 C55 6(3)
N10 C55 C56 N11 -171.4(16)
N10 C55 C56 C57 17(3)
N11 C56 C57 C58 5.9(19)
C55 C56 C57 C58 179.0(15)
C56 C57 C58 C59 -5(2)
C57 C58 C59 N11 3(2)
C56 N11 C59 C58 1(2)
C60 N11 C59 C58 177.1(17)
C68 N12 C61 C62 -1.4(13)
Dy2 N12 C61 C62 147.0(9)
N12 C61 C62 C63 0.8(15)
N12 C61 C62 C69 176.9(11)
C61 C62 C63 C64 -177.4(13)
C69 C62 C63 C64 6(2)
C61 C62 C63 C68 0.2(13)
C69 C62 C63 C68 -176.2(11)
C62 C63 C64 C65 178.2(13)
C68 C63 C64 C65 1.0(18)
C63 C64 C65 C66 0(2)
C64 C65 C66 C67 -1(2)
C65 C66 C67 C68 0.3(18)
C61 N12 C68 C67 179.7(12)
Dy2 N12 C68 C67 37.4(17)
C61 N12 C68 C63 1.5(12)
Dy2 N12 C68 C63 -140.8(8)
C66 C67 C68 N12 -177.3(11)
C66 C67 C68 C63 0.9(17)
C64 C63 C68 N12 176.9(10)
C62 C63 C68 N12 -1.1(13)
C64 C63 C68 C67 -1.5(16)
C62 C63 C68 C67 -179.5(10)
C61 C62 C69 C70 9.3(18)
C63 C62 C69 C70 -175.3(11)
C71 N13 C70 C69 -179.8(10)
Li2 N13 C70 C69 3.1(14)
C62 C69 C70 N13 65.0(13)
C70 N13 C71 C72 2(2)
Li2 N13 C71 C72 178.7(14)
N13 C71 C72 C73 3(3)
N13 C71 C72 N14 -178.4(14)
C75 N14 C72 C71 -178.9(14)
C76 N14 C72 C71 -1(2)
C75 N14 C72 C73 -0.3(18)
C76 N14 C72 C73 177.3(15)
C71 C72 C73 C74 176.4(18)
N14 C72 C73 C74 -2.0(18)
C72 C73 C74 C75 3(2)
C72 N14 C75 C74 2(2)
C76 N14 C75 C74 -175.2(16)
C73 C74 C75 N14 -4(2)

loop_
_platon_squeeze_void_nr
_platon_squeeze_void_average_x
_platon_squeeze_void_average_y
_platon_squeeze_void_average_z
_platon_squeeze_void_volume
_platon_squeeze_void_count_electrons
_platon_squeeze_void_content
1 0.000 0.000 0.500 139 37 ' '
2 0.109 0.888 0.626 10 2 ' '
3 0.111 0.393 0.276 7 1 ' '
4 0.500 0.500 1.000 139 38 ' '
5 0.391 0.388 0.874 10 2 ' '
6 0.389 0.893 0.224 7 1 ' '
7 0.609 0.612 0.126 10 2 ' '
8 0.611 0.107 0.776 7 1 ' '
9 0.891 0.112 0.374 10 2 ' '
10 0.889 0.607 0.724 7 1 ' '
